data_7225822
loop_
_publ_author_name
'Pan, Jia-li'
'Guo, Qian'
'Yang, Bing'
'Li, Yu-yi'
'Cao, Jin-ge'
'Meng, Xiang-gao'
'Xiao, Feng-ping'

_publ_section_title
;
 Tetra-Fe(iii) and deca-Mn(iii) metallacrowns built from
 bis-salicylhydrazide ligands: synthesis, structures and magnetic
 properties
;
_journal_issue 33
_journal_name_full CrystEngComm
_journal_page_first 6143
_journal_paper_doi 10.1039/C6CE01100D
_journal_volume 18
_journal_year 2016
_chemical_formula_moiety 'C117 H106 Cl10 Mn10 N26 O38'
_chemical_formula_sum 'C117 H106 Cl10 Mn10 N26 O38'
_chemical_formula_weight 3388.17
_chemical_properties_physical ', Air-sensitive'
_space_group_crystal_system triclinic
_space_group_IT_number 2
_space_group_name_Hall '-P 1'
_space_group_name_H-M_alt 'P -1'
_symmetry_space_group_name_Hall '-P 1'
_symmetry_space_group_name_H-M 'P -1'
_atom_sites_solution_hydrogens mixed
_audit_creation_method SHELXL-2014/7
_audit_update_record
;
2016-06-23 deposited with the CCDC.
2016-07-04 downloaded from the CCDC.
;
_cell_angle_alpha 113.261(2)
_cell_angle_beta 92.344(3)
_cell_angle_gamma 96.129(2)
_cell_formula_units_Z 2
_cell_length_a 20.032(3)
_cell_length_b 21.900(3)
_cell_length_c 27.421(4)
_cell_measurement_reflns_used 9924
_cell_measurement_temperature 150(2)
_cell_measurement_theta_max 21.74
_cell_measurement_theta_min 2.16
_cell_volume 10943(3)
_computing_cell_refinement 'Bruker SAINT'
_computing_data_collection 'Bruker APEX2'
_computing_data_reduction 'Bruker SAINT'
_computing_molecular_graphics 'Bruker SHELXTL'
_computing_publication_material 'Bruker SHELXTL'
_computing_structure_refinement 'SHELXL-2014/7 (Sheldrick, 2014)'
_computing_structure_solution 'SHELXS-97 (Sheldrick 2008)'
_diffrn_ambient_temperature 150(2)
_diffrn_measured_fraction_theta_full 0.994
_diffrn_measured_fraction_theta_max 0.994
_diffrn_measurement_device_type 'Bruker APEX-II CCD'
_diffrn_measurement_method '\f and \w scans'
_diffrn_radiation_type MoK\a
_diffrn_radiation_wavelength 0.71073
_diffrn_reflns_av_unetI/netI 0.1541
_diffrn_reflns_Laue_measured_fraction_full 0.994
_diffrn_reflns_Laue_measured_fraction_max 0.994
_diffrn_reflns_limit_h_max 23
_diffrn_reflns_limit_h_min -23
_diffrn_reflns_limit_k_max 26
_diffrn_reflns_limit_k_min -26
_diffrn_reflns_limit_l_max 32
_diffrn_reflns_limit_l_min -32
_diffrn_reflns_number 38793
_diffrn_reflns_point_group_measured_fraction_full 0.994
_diffrn_reflns_point_group_measured_fraction_max 0.994
_diffrn_reflns_theta_full 25.119
_diffrn_reflns_theta_max 25.119
_diffrn_reflns_theta_min 1.021
_diffrn_source 'fine-focus sealed tube'
_exptl_absorpt_coefficient_mu 0.734
_exptl_absorpt_correction_T_max 0.9307
_exptl_absorpt_correction_T_min 0.9077
_exptl_absorpt_correction_type multi-scan
_exptl_absorpt_process_details 'SADSBS, (Sheldrick,2014)'
_exptl_crystal_colour black
_exptl_crystal_density_diffrn 1.028
_exptl_crystal_description block
_exptl_crystal_F_000 3428
_exptl_crystal_recrystallization_method 'Re-crystallisation from solvent'
_exptl_crystal_size_max 0.120
_exptl_crystal_size_mid 0.100
_exptl_crystal_size_min 0.100
_platon_squeeze_details
;
The total potential solvent accessible void volume is ca.  4898.9 Ang^3.
Electron Count per Cell is equal to 1526  which should be included 
in D(calc), F000 & Mol.Wght.

There are ca. nineteen DMF solvent molecules distributed to each 
coorination molecule according to the SQUEEZE/PLATON result.
;
_refine_diff_density_max 0.838
_refine_diff_density_min -0.427
_refine_diff_density_rms 0.077
_refine_ls_extinction_method none
_refine_ls_goodness_of_fit_ref 0.986
_refine_ls_hydrogen_treatment constr
_refine_ls_matrix_type full
_refine_ls_number_parameters 1679
_refine_ls_number_reflns 38793
_refine_ls_number_restraints 204
_refine_ls_restrained_S_all 1.007
_refine_ls_R_factor_all 0.1432
_refine_ls_R_factor_gt 0.0706
_refine_ls_shift/su_max 0.001
_refine_ls_shift/su_mean 0.000
_refine_ls_structure_factor_coef Fsqd
_refine_ls_weighting_details 'w=1/[\s^2^(Fo^2^)+(0.0504P)^2^] where P=(Fo^2^+2Fc^2^)/3'
_refine_ls_weighting_scheme calc
_refine_ls_wR_factor_gt 0.1595
_refine_ls_wR_factor_ref 0.1714
_reflns_Friedel_coverage 0.000
_reflns_number_gt 13725
_reflns_number_total 38793
_reflns_threshold_expression 'I > 2\s(I)'
_cod_data_source_file c6ce01100d2.cif
_cod_data_source_block 3
_cod_depositor_comments 'Adding full bibliography for 7225820--7225823.cif.'
_cod_original_cell_volume 10943(2)
_cod_database_code 7225822
_shelx_shelxl_version_number 2014/7
_shelx_space_group_comment
;
The symmetry employed for this shelxl refinement is uniquely defined
by the following loop, which should always be used as a source of
symmetry information in preference to the above space-group names.
They are only intended as comments.
;
_shelx_estimated_absorpt_t_min 0.917
_shelx_estimated_absorpt_t_max 0.930
_solvent_exptl_crystal_recrystallization_method 'DMF and Pyridine'

loop_
_space_group_symop_operation_xyz
'x, y, z'
'-x, -y, -z'

loop_
_atom_site_label
_atom_site_type_symbol
_atom_site_fract_x
_atom_site_fract_y
_atom_site_fract_z
_atom_site_U_iso_or_equiv
_atom_site_adp_type
_atom_site_occupancy
_atom_site_site_symmetry_order
_atom_site_calc_flag
_atom_site_refinement_flags_posn
_atom_site_refinement_flags_adp
Mn1 Mn 0.34669(5) 0.19883(4) 0.76242(4) 0.0742(3) Uani 1 1 d . .
Mn2 Mn 0.33162(4) 0.41538(4) 0.90798(3) 0.0612(2) Uani 1 1 d . .
Mn3 Mn 0.14015(4) 0.39738(4) 1.00679(4) 0.0702(3) Uani 1 1 d . .
Mn4 Mn 0.01562(4) 0.17347(4) 0.90916(4) 0.0664(3) Uani 1 1 d . .
Mn5 Mn 0.14117(4) -0.01635(4) 0.88052(3) 0.0584(2) Uani 1 1 d . .
Mn6 Mn 0.34313(4) -0.10865(4) 0.79158(4) 0.0725(3) Uani 1 1 d . .
Mn7 Mn 0.32827(4) -0.32953(4) 0.64434(4) 0.0778(3) Uani 1 1 d . .
Mn8 Mn 0.14407(5) -0.36040(4) 0.51269(4) 0.0822(3) Uani 1 1 d . .
Mn9 Mn 0.02046(4) -0.16856(4) 0.58879(4) 0.0725(3) Uani 1 1 d . .
Mn10 Mn 0.14764(5) 0.05535(4) 0.64059(3) 0.0668(3) Uani 1 1 d . .
Cl1A Cl 0.32013(17) 0.22003(19) 0.50504(12) 0.2217(15) Uani 1 1 d . .
Cl2A Cl 0.30855(12) -0.12693(11) 1.04771(8) 0.1358(8) Uani 1 1 d . .
C1A C 0.3701(3) 0.2313(3) 0.67126(18) 0.099(2) Uani 1 1 d G .
C2A C 0.3112(3) 0.1935(2) 0.6412(2) 0.0761(18) Uani 1 1 d G .
C3A C 0.2960(3) 0.1910(2) 0.5905(2) 0.110(2) Uani 1 1 d G .
H3A H 0.2557 0.1652 0.5699 0.132 Uiso 1 1 calc R U
C4A C 0.3398(4) 0.2263(3) 0.56980(19) 0.139(3) Uani 1 1 d G .
C5A C 0.3988(3) 0.2642(3) 0.5999(3) 0.165(4) Uani 1 1 d G .
H5A H 0.4287 0.2883 0.5857 0.197 Uiso 1 1 calc R U
C6A C 0.4139(2) 0.2666(3) 0.6506(3) 0.130(3) Uani 1 1 d G .
H6A H 0.4542 0.2925 0.6711 0.156 Uiso 1 1 calc R U
C7A C 0.2626(4) 0.1536(3) 0.6590(3) 0.0714(18) Uani 1 1 d . .
C8A C 0.2379(3) 0.1164(3) 0.7677(2) 0.0573(15) Uani 1 1 d . .
C9A C 0.1919(3) 0.0850(2) 0.7951(2) 0.0615(15) Uani 1 1 d . .
H9A1 H 0.1608 0.1172 0.8136 0.074 Uiso 1 1 calc R U
H9A2 H 0.2194 0.0778 0.8227 0.074 Uiso 1 1 calc R U
C10A C 0.1509(3) 0.0200(3) 0.7603(2) 0.0611(15) Uani 1 1 d . .
H10A H 0.1228 0.0272 0.7330 0.073 Uiso 1 1 calc R U
H10B H 0.1201 0.0057 0.7823 0.073 Uiso 1 1 calc R U
C11A C 0.1916(3) -0.0358(2) 0.7326(2) 0.0576(14) Uani 1 1 d . .
H11A H 0.1601 -0.0764 0.7105 0.069 Uiso 1 1 calc R U
H11B H 0.2192 -0.0230 0.7081 0.069 Uiso 1 1 calc R U
C12A C 0.2373(3) -0.0536(3) 0.7678(2) 0.0586(15) Uani 1 1 d . .
C13A C 0.2553(3) -0.0846(2) 0.8807(3) 0.0619(16) Uani 1 1 d . .
C14A C 0.3035(3) -0.1109(3) 0.9077(3) 0.0669(16) Uani 1 1 d . .
C15A C 0.3613(4) -0.1346(3) 0.8874(3) 0.085(2) Uani 1 1 d . .
C16A C 0.4035(4) -0.1566(3) 0.9167(3) 0.100(2) Uani 1 1 d . .
H16A H 0.4441 -0.1722 0.9030 0.120 Uiso 1 1 calc R U
C17A C 0.3882(4) -0.1562(4) 0.9641(4) 0.116(3) Uani 1 1 d . .
H17A H 0.4174 -0.1720 0.9833 0.139 Uiso 1 1 calc R U
C18A C 0.3283(5) -0.1321(3) 0.9851(3) 0.101(2) Uani 1 1 d . .
C19A C 0.2853(3) -0.1112(3) 0.9563(3) 0.0785(18) Uani 1 1 d . .
H19A H 0.2438 -0.0971 0.9692 0.094 Uiso 1 1 calc R U
N1A N 0.2745(2) 0.1507(2) 0.70595(19) 0.0647(12) Uani 1 1 d . .
N2A N 0.2247(2) 0.1112(2) 0.71871(18) 0.0629(12) Uani 1 1 d . .
N3A N 0.2190(2) -0.05302(19) 0.81329(19) 0.0610(12) Uani 1 1 d . .
N4A N 0.2693(2) -0.0792(2) 0.83527(19) 0.0591(12) Uani 1 1 d . .
O1A O 0.3894(2) 0.2376(2) 0.72069(18) 0.1020(15) Uani 1 1 d . .
O2A O 0.2096(2) 0.12194(19) 0.62877(16) 0.0813(12) Uani 1 1 d . .
O3A O 0.2935(2) 0.15289(17) 0.79619(14) 0.0727(11) Uani 1 1 d . .
O4A O 0.2927(2) -0.07608(17) 0.74966(14) 0.0680(10) Uani 1 1 d . .
O5A O 0.2017(2) -0.06722(17) 0.90189(14) 0.0691(11) Uani 1 1 d . .
O6A O 0.3822(2) -0.1375(2) 0.83956(19) 0.0949(13) Uani 1 1 d . .
Cl1B Cl -0.04474(15) 0.31340(11) 1.18893(9) 0.1701(11) Uani 1 1 d . .
Cl2B Cl 0.63304(10) 0.27818(11) 0.94682(10) 0.1622(11) Uani 1 1 d . .
C1B C 0.00545(18) 0.2607(2) 1.03880(19) 0.0681(16) Uani 1 1 d G .
C2B C -0.0267(2) 0.1952(2) 1.01418(15) 0.0783(18) Uani 1 1 d G .
C3B C -0.0645(2) 0.16694(17) 1.0433(2) 0.096(2) Uani 1 1 d G .
H3B H -0.0865 0.1221 1.0264 0.115 Uiso 1 1 calc R U
C4B C -0.0703(2) 0.2043(3) 1.0969(2) 0.105(2) Uani 1 1 d G .
H4B H -0.0962 0.1850 1.1168 0.126 Uiso 1 1 calc R U
C5B C -0.0382(3) 0.2698(3) 1.12155(15) 0.102(2) Uani 1 1 d G .
C6B C -0.0003(2) 0.29805(17) 1.0925(2) 0.090(2) Uani 1 1 d G .
H6B H 0.0216 0.3428 1.1093 0.108 Uiso 1 1 calc R U
C7B C 0.0419(3) 0.2961(3) 1.0108(3) 0.0629(16) Uani 1 1 d . .
C8B C 0.0836(3) 0.2697(3) 0.8861(3) 0.0613(15) Uani 1 1 d . .
C9B C 0.1152(3) 0.3034(3) 0.8516(2) 0.0717(17) Uani 1 1 d . .
H9B1 H 0.1482 0.3424 0.8744 0.086 Uiso 1 1 calc R U
H9B2 H 0.0795 0.3202 0.8362 0.086 Uiso 1 1 calc R U
C10B C 0.1511(3) 0.2555(3) 0.8061(2) 0.0709(16) Uani 1 1 d . .
H10C H 0.1784 0.2300 0.8202 0.085 Uiso 1 1 calc R U
H10D H 0.1168 0.2229 0.7784 0.085 Uiso 1 1 calc R U
C11B C 0.1968(3) 0.2931(3) 0.7806(2) 0.0702(16) Uani 1 1 d . .
H11C H 0.2098 0.2610 0.7464 0.084 Uiso 1 1 calc R U
H11D H 0.1723 0.3259 0.7732 0.084 Uiso 1 1 calc R U
C12B C 0.2580(3) 0.3284(3) 0.8173(2) 0.0581(15) Uani 1 1 d . .
C13B C 0.4102(3) 0.3009(3) 0.8601(2) 0.0585(15) Uani 1 1 d . .
C14B C 0.46128(18) 0.3318(2) 0.90578(14) 0.0651(16) Uani 1 1 d G .
C15B C 0.45763(17) 0.39165(18) 0.94904(17) 0.0594(15) Uani 1 1 d G .
C16B C 0.5082(2) 0.41635(16) 0.99090(14) 0.0803(19) Uani 1 1 d G .
H16B H 0.5057 0.4573 1.0205 0.096 Uiso 1 1 calc R U
C17B C 0.56234(19) 0.3812(2) 0.98949(16) 0.096(2) Uani 1 1 d G .
H17B H 0.5969 0.3980 1.0181 0.115 Uiso 1 1 calc R U
C18B C 0.56599(18) 0.3213(2) 0.9462(2) 0.105(2) Uani 1 1 d G .
C19B C 0.5155(2) 0.29656(17) 0.90436(15) 0.086(2) Uani 1 1 d G .
H19B H 0.5180 0.2556 0.8748 0.103 Uiso 1 1 calc R U
N1B N 0.0485(2) 0.2648(2) 0.9594(2) 0.0573(12) Uani 1 1 d . .
N2B N 0.0834(2) 0.3050(2) 0.9365(2) 0.0595(12) Uani 1 1 d . .
N3B N 0.3094(2) 0.2939(2) 0.81363(18) 0.0643(12) Uani 1 1 d . .
N4B N 0.3580(2) 0.3316(2) 0.85825(17) 0.0587(12) Uani 1 1 d . .
O1B O -0.0210(2) 0.15452(18) 0.96294(18) 0.0919(13) Uani 1 1 d . .
O2B O 0.07092(18) 0.35633(19) 1.03703(15) 0.0750(11) Uani 1 1 d . .
O3B O 0.05795(18) 0.20775(18) 0.86190(14) 0.0674(10) Uani 1 1 d . .
O4B O 0.25553(17) 0.38607(19) 0.85411(15) 0.0694(11) Uani 1 1 d . .
O5B O 0.41605(17) 0.24348(18) 0.82292(15) 0.0755(11) Uani 1 1 d . .
O6B O 0.40764(16) 0.42792(17) 0.95327(14) 0.0691(11) Uani 1 1 d . .
Cl1C Cl 0.19237(10) 0.71860(9) 0.99039(12) 0.1579(10) Uani 1 1 d . .
Cl2C Cl -0.18385(11) -0.11728(10) 0.72632(10) 0.1508(9) Uani 1 1 d . .
C1C C 0.18445(18) 0.53161(17) 0.98331(17) 0.0684(17) Uani 1 1 d G .
C2C C 0.1199(2) 0.51991(16) 0.99732(19) 0.084(2) Uani 1 1 d G .
C3C C 0.07764(16) 0.5693(2) 1.0090(2) 0.131(3) Uani 1 1 d G .
H3C H 0.0335 0.5613 1.0186 0.157 Uiso 1 1 calc R U
C4C C 0.0999(2) 0.63034(19) 1.0068(2) 0.120(3) Uani 1 1 d G .
H4C H 0.0710 0.6641 1.0148 0.144 Uiso 1 1 calc R U
C5C C 0.1644(2) 0.64204(16) 0.9928(2) 0.097(2) Uani 1 1 d G .
C6C C 0.20672(16) 0.5927(2) 0.98103(18) 0.0836(19) Uani 1 1 d G .
H6C H 0.2508 0.6007 0.9715 0.100 Uiso 1 1 calc R U
C7C C 0.2322(3) 0.4822(3) 0.9692(2) 0.0633(15) Uani 1 1 d . .
C8C C 0.2513(3) 0.3364(3) 0.9789(2) 0.0555(14) Uani 1 1 d . .
C9C C 0.2943(2) 0.2811(2) 0.9678(2) 0.0642(15) Uani 1 1 d . .
H9C1 H 0.3110 0.2803 1.0020 0.077 Uiso 1 1 calc R U
H9C2 H 0.3339 0.2902 0.9501 0.077 Uiso 1 1 calc R U
C10C C 0.2550(3) 0.2114(2) 0.9320(2) 0.0597(15) Uani 1 1 d . .
H10E H 0.2335 0.2139 0.8998 0.072 Uiso 1 1 calc R U
H10F H 0.2872 0.1782 0.9202 0.072 Uiso 1 1 calc R U
C11C C 0.2013(3) 0.1878(2) 0.9604(2) 0.0604(15) Uani 1 1 d . .
H11E H 0.2227 0.1868 0.9932 0.072 Uiso 1 1 calc R U
H11F H 0.1685 0.2205 0.9712 0.072 Uiso 1 1 calc R U
C12C C 0.1647(3) 0.1204(2) 0.9271(2) 0.0550(14) Uani 1 1 d . .
C13C C 0.0214(3) 0.0345(3) 0.8522(2) 0.0556(15) Uani 1 1 d . .
C14C C -0.0103(2) -0.03570(15) 0.81850(14) 0.0577(14) Uani 1 1 d G .
C15C C 0.01935(17) -0.0919(2) 0.81420(15) 0.0660(16) Uani 1 1 d G .
C16C C -0.0136(2) -0.15571(16) 0.78295(17) 0.0773(18) Uani 1 1 d G .
H16C H 0.0067 -0.1941 0.7800 0.093 Uiso 1 1 calc R U
C17C C -0.0762(2) -0.16323(17) 0.75598(15) 0.087(2) Uani 1 1 d G .
H17C H -0.0988 -0.2068 0.7346 0.104 Uiso 1 1 calc R U
C18C C -0.10593(18) -0.1070(2) 0.76028(16) 0.092(2) Uani 1 1 d G .
C19C C -0.0730(2) -0.04322(19) 0.79154(17) 0.0762(18) Uani 1 1 d G .
H19C H -0.0933 -0.0048 0.7945 0.091 Uiso 1 1 calc R U
N1C N 0.2145(2) 0.4246(2) 0.97442(17) 0.0612(12) Uani 1 1 d . .
N2C N 0.26368(19) 0.3792(2) 0.95816(18) 0.0585(12) Uani 1 1 d . .
N3C N 0.1033(2) 0.11341(19) 0.90748(16) 0.0547(11) Uani 1 1 d . .
N4C N 0.0800(2) 0.0441(2) 0.87612(16) 0.0499(11) Uani 1 1 d . .
O1C O 0.09327(17) 0.46299(17) 0.99982(18) 0.0894(13) Uani 1 1 d . .
O2C O 0.28679(18) 0.49344(15) 0.95054(15) 0.0636(10) Uani 1 1 d . .
O3C O 0.20186(18) 0.33612(16) 1.00852(15) 0.0638(10) Uani 1 1 d . .
O4C O 0.19819(16) 0.06835(16) 0.91683(13) 0.0594(9) Uani 1 1 d . .
O5C O -0.01454(17) 0.08201(18) 0.85558(15) 0.0714(11) Uani 1 1 d . .
O6C O 0.07822(19) -0.08933(16) 0.83959(15) 0.0716(11) Uani 1 1 d . .
Cl1D Cl -0.03985(17) -0.33009(13) 0.30048(9) 0.1970(13) Uani 1 1 d . .
Cl2D Cl 0.64227(12) -0.12034(14) 0.66129(12) 0.1979(13) Uani 1 1 d . .
C1D C 0.0115(2) -0.2596(2) 0.45773(19) 0.0753(18) Uani 1 1 d G .
C2D C -0.0186(3) -0.2012(2) 0.47749(16) 0.092(2) Uani 1 1 d G .
C3D C -0.0558(2) -0.1827(2) 0.4429(2) 0.103(2) Uani 1 1 d G .
H3D H -0.0763 -0.1428 0.4564 0.124 Uiso 1 1 calc R U
C4D C -0.0630(2) -0.2225(3) 0.3885(2) 0.121(3) Uani 1 1 d G .
H4D H -0.0884 -0.2098 0.3649 0.145 Uiso 1 1 calc R U
C5D C -0.0329(3) -0.2808(3) 0.36876(15) 0.118(3) Uani 1 1 d G .
C6D C 0.0043(2) -0.29936(19) 0.4034(2) 0.098(2) Uani 1 1 d G .
H6D H 0.0248 -0.3392 0.3898 0.117 Uiso 1 1 calc R U
C7D C 0.0493(3) -0.2843(3) 0.4928(3) 0.0740(18) Uani 1 1 d . .
C8D C 0.0863(3) -0.2491(3) 0.6233(3) 0.0701(17) Uani 1 1 d . .
C9D C 0.1128(3) -0.2717(3) 0.6642(2) 0.0769(17) Uani 1 1 d . .
H9D1 H 0.1461 -0.3026 0.6483 0.092 Uiso 1 1 calc R U
H9D2 H 0.0750 -0.2976 0.6729 0.092 Uiso 1 1 calc R U
C10D C 0.1459(3) -0.2166(3) 0.7157(2) 0.0743(17) Uani 1 1 d . .
H10G H 0.1102 -0.1945 0.7374 0.089 Uiso 1 1 calc R U
H10H H 0.1735 -0.1825 0.7071 0.089 Uiso 1 1 calc R U
C11D C 0.1902(3) -0.2406(3) 0.7488(2) 0.0755(17) Uani 1 1 d . .
H11G H 0.2018 -0.2044 0.7848 0.091 Uiso 1 1 calc R U
H11H H 0.1653 -0.2796 0.7528 0.091 Uiso 1 1 calc R U
C12D C 0.2530(3) -0.2598(3) 0.7233(2) 0.0659(16) Uani 1 1 d . .
C13D C 0.4085(3) -0.1961(3) 0.7051(3) 0.0658(16) Uani 1 1 d . .
C14D C 0.4622(2) -0.2140(3) 0.66949(18) 0.0763(18) Uani 1 1 d G .
C15D C 0.4583(2) -0.2749(2) 0.6257(2) 0.084(2) Uani 1 1 d G .
C16D C 0.5110(3) -0.2883(2) 0.59322(17) 0.127(3) Uani 1 1 d G .
H16D H 0.5083 -0.3299 0.5633 0.153 Uiso 1 1 calc R U
C17D C 0.5676(2) -0.2407(3) 0.6045(2) 0.148(3) Uani 1 1 d G .
H17D H 0.6036 -0.2498 0.5823 0.177 Uiso 1 1 calc R U
C18D C 0.5715(2) -0.1798(3) 0.6483(3) 0.112(3) Uani 1 1 d G .
C19D C 0.5188(3) -0.16643(19) 0.68077(18) 0.104(2) Uani 1 1 d G .
H19D H 0.5214 -0.1248 0.7107 0.125 Uiso 1 1 calc R U
N1D N 0.0530(2) -0.2511(2) 0.5443(2) 0.0701(13) Uani 1 1 d . .
N2D N 0.0851(2) -0.2831(2) 0.5728(2) 0.0677(14) Uani 1 1 d . .
N3D N 0.3045(3) -0.2139(2) 0.73396(19) 0.0712(13) Uani 1 1 d . .
N4D N 0.3550(2) -0.2390(2) 0.69833(19) 0.0670(13) Uani 1 1 d . .
O1D O -0.0108(2) -0.1582(2) 0.52847(18) 0.1006(14) Uani 1 1 d . .
O2D O 0.0777(2) -0.33827(19) 0.46997(15) 0.0839(12) Uani 1 1 d . .
O3D O 0.05952(18) -0.19178(18) 0.64309(14) 0.0726(11) Uani 1 1 d . .
O4D O 0.25049(18) -0.31961(19) 0.68505(16) 0.0751(11) Uani 1 1 d . .
O5D O 0.41475(18) -0.1367(2) 0.74263(16) 0.0811(12) Uani 1 1 d . .
O6D O 0.4076(2) -0.3231(2) 0.61168(17) 0.0970(14) Uani 1 1 d . .
Cl1E Cl -0.18439(13) 0.06569(13) 0.73500(13) 0.1905(12) Uani 1 1 d . .
Cl2E Cl 0.18254(13) -0.66500(10) 0.54674(12) 0.1762(11) Uani 1 1 d . .
C1E C -0.0071(2) 0.03243(19) 0.67630(14) 0.0695(16) Uani 1 1 d G .
C2E C 0.0237(2) 0.0968(2) 0.68672(16) 0.0735(18) Uani 1 1 d G .
C3E C -0.0096(3) 0.15171(17) 0.71265(17) 0.093(2) Uani 1 1 d G .
H3E H 0.0114 0.1957 0.7198 0.111 Uiso 1 1 calc R U
C4E C -0.0738(3) 0.1422(2) 0.72817(16) 0.110(3) Uani 1 1 d G .
H4E H -0.0966 0.1797 0.7459 0.132 Uiso 1 1 calc R U
C5E C -0.1045(2) 0.0778(3) 0.71775(19) 0.109(2) Uani 1 1 d G .
C6E C -0.0712(3) 0.0229(2) 0.69181(18) 0.087(2) Uani 1 1 d G .
H6E H -0.0922 -0.0211 0.6847 0.105 Uiso 1 1 calc R U
C7E C 0.0254(3) -0.0281(3) 0.6471(2) 0.0597(15) Uani 1 1 d . .
C8E C 0.1717(3) -0.0739(3) 0.5967(2) 0.0594(15) Uani 1 1 d . .
C9E C 0.2071(3) -0.1331(3) 0.5702(2) 0.0677(16) Uani 1 1 d . .
H9E1 H 0.2309 -0.1274 0.5410 0.081 Uiso 1 1 calc R U
H9E2 H 0.1733 -0.1737 0.5541 0.081 Uiso 1 1 calc R U
C10E C 0.2571(3) -0.1436(3) 0.6075(2) 0.0729(17) Uani 1 1 d . .
H10I H 0.2328 -0.1525 0.6353 0.087 Uiso 1 1 calc R U
H10J H 0.2890 -0.1019 0.6255 0.087 Uiso 1 1 calc R U
C11E C 0.2972(3) -0.2020(3) 0.5793(3) 0.0768(18) Uani 1 1 d . .
H11I H 0.3169 -0.1961 0.5487 0.092 Uiso 1 1 calc R U
H11J H 0.3347 -0.2011 0.6043 0.092 Uiso 1 1 calc R U
C12E C 0.2531(3) -0.2701(3) 0.5594(3) 0.0713(18) Uani 1 1 d . .
C13E C 0.2293(3) -0.4207(3) 0.5677(3) 0.084(2) Uani 1 1 d . .
C14E C 0.1823(2) -0.48260(18) 0.54611(18) 0.0775(18) Uani 1 1 d G .
C15E C 0.1191(2) -0.4882(2) 0.52062(19) 0.089(2) Uani 1 1 d G .
C16E C 0.07588(19) -0.5482(2) 0.5032(2) 0.123(3) Uani 1 1 d G .
H16E H 0.0327 -0.5521 0.4858 0.148 Uiso 1 1 calc R U
C17E C 0.0959(2) -0.60265(18) 0.5112(2) 0.137(3) Uani 1 1 d G .
H17E H 0.0664 -0.6437 0.4993 0.164 Uiso 1 1 calc R U
C18E C 0.1590(3) -0.5970(2) 0.5367(2) 0.109(2) Uani 1 1 d G .
C19E C 0.2022(2) -0.5370(2) 0.55417(18) 0.095(2) Uani 1 1 d G .
H19E H 0.2454 -0.5332 0.5716 0.114 Uiso 1 1 calc R U
N1E N 0.0867(3) -0.0223(2) 0.63402(16) 0.0577(12) Uani 1 1 d . .
N2E N 0.1099(3) -0.0846(2) 0.60635(17) 0.0630(12) Uani 1 1 d . .
N3E N 0.2648(2) -0.3108(2) 0.58201(19) 0.0712(14) Uani 1 1 d . .
N4E N 0.2159(2) -0.3687(2) 0.55791(19) 0.0762(14) Uani 1 1 d . .
O1E O 0.0841(2) 0.11147(18) 0.67236(16) 0.0834(12) Uani 1 1 d . .
O2E O -0.01049(19) -0.0853(2) 0.63673(15) 0.0775(11) Uani 1 1 d . .
O3E O 0.20403(18) -0.01425(18) 0.61237(13) 0.0658(10) Uani 1 1 d . .
O4E O 0.2060(2) -0.28255(17) 0.52182(16) 0.0778(12) Uani 1 1 d . .
O5E O 0.2851(2) -0.41858(17) 0.59583(16) 0.0848(13) Uani 1 1 d . .
O6E O 0.0951(2) -0.4391(2) 0.51166(19) 0.1074(16) Uani 1 1 d . .
C1T C 0.3889(3) 0.0543(3) 0.8397(3) 0.200(4) Uani 1 1 d G U
H1T H 0.3450 0.0560 0.8263 0.240 Uiso 1 1 calc R U
C2T C 0.4323(4) 0.1134(2) 0.8671(3) 0.166(4) Uani 1 1 d G U
H2T H 0.4181 0.1554 0.8724 0.199 Uiso 1 1 calc R U
C3T C 0.4966(4) 0.1110(3) 0.8868(3) 0.261(6) Uani 1 1 d G U
H3T H 0.5263 0.1513 0.9055 0.313 Uiso 1 1 calc R U
C4T C 0.5175(3) 0.0496(5) 0.8790(4) 0.365(10) Uani 1 1 d G U
H4T H 0.5615 0.0479 0.8925 0.438 Uiso 1 1 calc R U
C5T C 0.4741(3) -0.0095(3) 0.8516(3) 0.283(7) Uani 1 1 d G U
H5T H 0.4884 -0.0515 0.8464 0.339 Uiso 1 1 calc R U
N1T N 0.4098(3) -0.0071(2) 0.83198(18) 0.1004(18) Uani 1 1 d G U
C1V C -0.2147(7) -0.2498(7) 0.5945(5) 0.325(10) Uani 1 1 d D U
H1V1 H -0.2549 -0.2807 0.5785 0.488 Uiso 1 1 d R U
H1V2 H -0.1980 -0.2320 0.5697 0.488 Uiso 1 1 d R U
H1V3 H -0.2247 -0.2137 0.6261 0.488 Uiso 1 1 d R U
C2V C -0.1722(7) -0.3375(6) 0.6215(5) 0.310(9) Uani 1 1 d D U
H2V1 H -0.1315 -0.3580 0.6156 0.465 Uiso 1 1 d R U
H2V2 H -0.2097 -0.3699 0.6010 0.465 Uiso 1 1 d R U
H2V3 H -0.1792 -0.3215 0.6587 0.465 Uiso 1 1 d R U
C3V C -0.1035(7) -0.2609(4) 0.6041(2) 0.278(9) Uani 1 1 d D U
H3V H -0.0721 -0.2854 0.6128 0.334 Uiso 1 1 calc R U
N1V N -0.1678(5) -0.2827(4) 0.6065(2) 0.212(4) Uani 1 1 d D U
O1V O -0.0796(3) -0.2196(3) 0.59392(19) 0.133(2) Uani 1 1 d D .
C1S C 0.4774(3) 0.1371(5) 0.7514(5) 0.63(2) Uani 1 1 d G U
H1S H 0.4906 0.1833 0.7729 0.757 Uiso 1 1 calc R U
C2S C 0.5256(3) 0.0932(8) 0.7383(7) 0.86(4) Uani 1 1 d G U
H2S H 0.5716 0.1096 0.7508 1.030 Uiso 1 1 calc R U
C3S C 0.5063(6) 0.0255(7) 0.7068(6) 0.493(16) Uani 1 1 d G U
H3S H 0.5392 -0.0044 0.6978 0.592 Uiso 1 1 calc R U
C4S C 0.4390(7) 0.0016(3) 0.6884(4) 0.272(6) Uani 1 1 d G U
H4S H 0.4259 -0.0446 0.6669 0.327 Uiso 1 1 calc R U
C5S C 0.3909(4) 0.0454(3) 0.7015(4) 0.66(3) Uani 1 1 d G U
H5S H 0.3449 0.0291 0.6890 0.787 Uiso 1 1 calc R U
N1S N 0.4101(3) 0.1132(2) 0.7330(2) 0.1014(17) Uani 1 1 d G U
C1W C 0.0782(4) -0.0452(5) 0.4503(5) 0.302(8) Uani 1 1 d D U
H1W1 H 0.0727 -0.0565 0.4813 0.452 Uiso 1 1 d R U
H1W2 H 0.0986 -0.0805 0.4230 0.452 Uiso 1 1 d R U
H1W3 H 0.0341 -0.0414 0.4359 0.452 Uiso 1 1 d R U
C2W C 0.1614(8) 0.0416(8) 0.4384(5) 0.345(10) Uani 1 1 d D U
H2W1 H 0.1624 0.0904 0.4530 0.517 Uiso 1 1 d R U
H2W2 H 0.1443 0.0225 0.4006 0.517 Uiso 1 1 d R U
H2W3 H 0.2070 0.0306 0.4418 0.517 Uiso 1 1 d R U
C3W C 0.1326(4) 0.0477(5) 0.5197(4) 0.450(16) Uani 1 1 d D U
H3W H 0.1609 0.0895 0.5322 0.539 Uiso 1 1 calc R U
N1W N 0.1193(4) 0.0147(4) 0.4658(3) 0.232(5) Uani 1 1 d D U
O1W O 0.1124(2) 0.0295(2) 0.55276(17) 0.1112(16) Uani 1 1 d D .
C1X C 0.1333(6) 0.0080(5) 1.0614(5) 0.272(7) Uani 1 1 d D U
H1X1 H 0.1708 0.0332 1.0869 0.408 Uiso 1 1 d R U
H1X2 H 0.1496 -0.0226 1.0296 0.408 Uiso 1 1 d R U
H1X3 H 0.1044 -0.0169 1.0762 0.408 Uiso 1 1 d R U
C2X C 0.0722(7) 0.1071(6) 1.0855(5) 0.415(12) Uani 1 1 d D U
H2X1 H 0.0469 0.0936 1.1094 0.623 Uiso 1 1 d R U
H2X2 H 0.0430 0.1234 1.0661 0.623 Uiso 1 1 d R U
H2X3 H 0.1081 0.1419 1.1055 0.623 Uiso 1 1 d R U
C3X C 0.0875(4) 0.0414(4) 0.9961(4) 0.229(6) Uani 1 1 d D U
H3X H 0.0636 0.0716 0.9875 0.275 Uiso 1 1 calc R U
N1X N 0.0987(4) 0.0511(4) 1.0491(3) 0.216(4) Uani 1 1 d D U
O1X O 0.1064(2) -0.0021(2) 0.96231(19) 0.1073(17) Uani 1 1 d D .
N1U N -0.1685(7) 0.2471(6) 0.8604(3) 0.285(6) Uani 1 1 d D U
O1F O 0.38336(19) 0.47885(19) 0.87215(17) 0.1002(14) Uani 1 1 d . .
H1F1 H 0.3859 0.5044 0.8569 0.150 Uiso 1 1 d R U
H1F2 H 0.4213 0.4695 0.8758 0.150 Uiso 1 1 d R U
O2F O 0.1774(3) 0.4650(2) 1.09234(18) 0.1363(18) Uani 1 1 d . .
H2F1 H 0.1994 0.4818 1.1215 0.204 Uiso 1 1 d R U
H2F2 H 0.1566 0.4938 1.0893 0.204 Uiso 1 1 d R U
O3F O 0.3764(2) -0.3790(2) 0.69013(19) 0.1264(17) Uani 1 1 d . .
H3F1 H 0.3769 -0.3879 0.7165 0.190 Uiso 1 1 d R U
H3F2 H 0.4081 -0.3943 0.6734 0.190 Uiso 1 1 d R U
O4F O 0.1863(3) -0.4172(3) 0.4358(2) 0.163(2) Uani 1 1 d . .
H4F1 H 0.1932 -0.4532 0.4129 0.245 Uiso 1 1 d R U
H4F2 H 0.1928 -0.3888 0.4235 0.245 Uiso 1 1 d R U
O1U O -0.0836(2) 0.1995(2) 0.88443(19) 0.1187(16) Uani 1 1 d D .
C1U C -0.2059(7) 0.1920(7) 0.8617(5) 0.308(8) Uani 1 1 d D U
H1U1 H -0.2449 0.1800 0.8366 0.462 Uiso 1 1 d R U
H1U2 H -0.2200 0.2026 0.8969 0.462 Uiso 1 1 d R U
H1U3 H -0.1802 0.1551 0.8524 0.462 Uiso 1 1 d R U
C3U C -0.1026(9) 0.2439(6) 0.8737(3) 0.461(17) Uani 1 1 d D U
H3U H -0.0695 0.2789 0.8747 0.553 Uiso 1 1 calc R U
C2U C -0.1674(12) 0.3051(7) 0.8515(7) 0.539(19) Uani 1 1 d D U
H2U1 H -0.1244 0.3326 0.8636 0.809 Uiso 1 1 d R U
H2U2 H -0.2019 0.3295 0.8703 0.809 Uiso 1 1 d R U
H2U3 H -0.1766 0.2929 0.8140 0.809 Uiso 1 1 d R U

loop_
_atom_site_aniso_label
_atom_site_aniso_U_11
_atom_site_aniso_U_22
_atom_site_aniso_U_33
_atom_site_aniso_U_23
_atom_site_aniso_U_13
_atom_site_aniso_U_12
Mn1 0.0759(6) 0.0677(6) 0.0692(6) 0.0172(5) 0.0077(5) 0.0084(5)
Mn2 0.0519(5) 0.0455(5) 0.0822(6) 0.0214(5) 0.0020(5) 0.0083(4)
Mn3 0.0682(6) 0.0436(5) 0.0932(7) 0.0197(5) 0.0184(5) 0.0108(4)
Mn4 0.0637(6) 0.0439(5) 0.0884(7) 0.0224(5) 0.0112(5) 0.0089(4)
Mn5 0.0773(6) 0.0416(5) 0.0562(5) 0.0187(4) 0.0030(5) 0.0123(4)
Mn6 0.0721(6) 0.0688(6) 0.0704(6) 0.0198(5) 0.0012(5) 0.0178(5)
Mn7 0.0670(6) 0.0622(6) 0.0915(7) 0.0169(5) 0.0012(5) 0.0134(5)
Mn8 0.0819(7) 0.0532(6) 0.0915(7) 0.0090(5) -0.0108(6) 0.0115(5)
Mn9 0.0716(6) 0.0545(6) 0.0808(7) 0.0172(5) -0.0087(5) 0.0102(5)
Mn10 0.0915(7) 0.0506(5) 0.0547(6) 0.0187(4) -0.0064(5) 0.0099(5)
Cl1A 0.259(3) 0.321(4) 0.178(3) 0.193(3) 0.061(2) 0.046(3)
Cl2A 0.173(2) 0.1540(19) 0.1131(16) 0.0905(15) -0.0169(15) 0.0219(16)
C1A 0.114(6) 0.093(6) 0.110(7) 0.056(6) 0.054(6) 0.022(5)
C2A 0.105(6) 0.059(4) 0.066(5) 0.025(4) 0.019(4) 0.014(4)
C3A 0.131(7) 0.108(6) 0.114(7) 0.062(5) 0.036(6) 0.035(5)
C4A 0.183(9) 0.172(9) 0.108(7) 0.097(7) 0.060(7) 0.034(7)
C5A 0.165(10) 0.176(10) 0.181(11) 0.113(9) 0.024(8) -0.025(7)
C6A 0.119(7) 0.153(8) 0.127(7) 0.072(6) 0.029(6) -0.015(6)
C7A 0.112(6) 0.046(4) 0.062(5) 0.026(4) 0.022(4) 0.018(4)
C8A 0.082(4) 0.043(3) 0.044(4) 0.010(3) 0.008(4) 0.022(3)
C9A 0.088(4) 0.047(3) 0.051(4) 0.019(3) 0.019(3) 0.014(3)
C10A 0.065(4) 0.063(4) 0.060(4) 0.028(3) 0.008(3) 0.014(3)
C11A 0.066(4) 0.055(3) 0.054(4) 0.024(3) 0.000(3) 0.009(3)
C12A 0.082(5) 0.050(4) 0.041(4) 0.017(3) 0.006(4) 0.002(3)
C13A 0.086(5) 0.032(3) 0.065(5) 0.018(3) -0.006(4) 0.006(3)
C14A 0.095(5) 0.046(3) 0.066(4) 0.032(3) -0.016(4) 0.009(3)
C15A 0.076(5) 0.091(5) 0.086(6) 0.034(5) -0.022(5) 0.027(4)
C16A 0.112(6) 0.114(6) 0.093(6) 0.055(5) 0.002(5) 0.050(5)
C17A 0.105(6) 0.117(6) 0.144(8) 0.072(6) -0.036(6) 0.034(5)
C18A 0.135(7) 0.086(5) 0.095(6) 0.058(5) -0.026(5) 0.006(5)
C19A 0.107(5) 0.053(4) 0.081(5) 0.036(4) -0.023(4) 0.004(3)
N1A 0.077(3) 0.060(3) 0.057(3) 0.025(3) 0.009(3) 0.002(3)
N2A 0.088(4) 0.049(3) 0.047(3) 0.017(2) -0.008(3) 0.005(3)
N3A 0.076(3) 0.044(3) 0.064(3) 0.019(2) 0.001(3) 0.025(2)
N4A 0.061(3) 0.057(3) 0.062(3) 0.025(3) 0.000(3) 0.017(2)
O1A 0.103(3) 0.104(3) 0.088(3) 0.034(3) 0.017(3) -0.016(3)
O2A 0.110(3) 0.068(3) 0.067(3) 0.033(2) -0.005(3) -0.005(3)
O3A 0.083(3) 0.054(2) 0.069(3) 0.016(2) -0.028(2) 0.002(2)
O4A 0.078(3) 0.071(3) 0.054(2) 0.020(2) 0.016(2) 0.025(2)
O5A 0.092(3) 0.064(3) 0.061(3) 0.029(2) 0.013(2) 0.034(2)
O6A 0.086(3) 0.108(3) 0.094(3) 0.039(3) -0.004(3) 0.036(3)
Cl1B 0.250(3) 0.1235(18) 0.1266(19) 0.0363(15) 0.096(2) 0.0085(18)
Cl2B 0.1015(15) 0.1229(17) 0.212(2) 0.0092(17) -0.0495(16) 0.0600(13)
C1B 0.072(4) 0.042(4) 0.089(5) 0.023(4) 0.021(4) 0.010(3)
C2B 0.070(4) 0.067(5) 0.111(6) 0.045(5) 0.035(4) 0.019(4)
C3B 0.114(6) 0.050(4) 0.128(6) 0.038(5) 0.042(5) 0.007(4)
C4B 0.121(6) 0.101(6) 0.104(6) 0.047(5) 0.050(5) 0.023(5)
C5B 0.136(6) 0.066(5) 0.088(5) 0.011(4) 0.035(5) 0.015(4)
C6B 0.095(5) 0.068(4) 0.105(6) 0.031(5) 0.042(4) 0.008(4)
C7B 0.062(4) 0.041(4) 0.081(5) 0.016(4) 0.020(4) 0.019(3)
C8B 0.050(4) 0.059(4) 0.081(5) 0.033(4) 0.000(4) 0.017(3)
C9B 0.061(4) 0.070(4) 0.097(5) 0.049(4) 0.004(4) 0.003(3)
C10B 0.066(4) 0.062(4) 0.075(4) 0.020(4) -0.004(4) -0.002(3)
C11B 0.071(4) 0.077(4) 0.064(4) 0.031(3) 0.003(4) 0.006(3)
C12B 0.065(4) 0.049(4) 0.058(4) 0.022(3) -0.013(3) 0.004(3)
C13B 0.048(4) 0.044(4) 0.075(4) 0.015(3) 0.006(3) 0.006(3)
C14B 0.046(4) 0.052(4) 0.083(5) 0.012(4) 0.003(4) 0.008(3)
C15B 0.038(3) 0.062(4) 0.079(4) 0.033(4) -0.013(3) 0.005(3)
C16B 0.064(4) 0.056(4) 0.105(5) 0.016(4) -0.013(4) 0.010(3)
C17B 0.079(5) 0.069(4) 0.103(5) 0.001(4) -0.039(4) 0.010(4)
C18B 0.063(4) 0.080(5) 0.146(7) 0.017(5) -0.016(5) 0.023(4)
C19B 0.058(4) 0.066(4) 0.100(5) 0.001(4) -0.017(4) 0.011(3)
N1B 0.059(3) 0.045(3) 0.072(3) 0.025(3) 0.013(3) 0.016(2)
N2B 0.053(3) 0.046(3) 0.081(4) 0.026(3) 0.012(3) 0.007(2)
N3B 0.056(3) 0.052(3) 0.083(4) 0.028(3) -0.006(3) 0.002(3)
N4B 0.047(3) 0.054(3) 0.064(3) 0.012(2) -0.007(3) 0.006(2)
O1B 0.111(3) 0.054(3) 0.108(3) 0.028(2) 0.045(3) 0.007(2)
O2B 0.074(3) 0.057(3) 0.084(3) 0.018(2) 0.024(2) 0.004(2)
O3B 0.075(3) 0.046(2) 0.076(3) 0.021(2) -0.001(2) 0.005(2)
O4B 0.064(2) 0.062(3) 0.078(3) 0.025(2) -0.010(2) 0.013(2)
O5B 0.065(3) 0.056(2) 0.084(3) 0.006(2) -0.010(2) 0.014(2)
O6B 0.046(2) 0.061(2) 0.084(3) 0.014(2) -0.008(2) 0.0067(19)
Cl1C 0.1050(15) 0.0708(12) 0.320(3) 0.0967(17) 0.0316(18) 0.0280(11)
Cl2C 0.1219(17) 0.1073(15) 0.186(2) 0.0373(15) -0.0718(16) -0.0233(13)
C1C 0.051(4) 0.040(3) 0.119(5) 0.033(3) 0.013(4) 0.023(3)
C2C 0.053(4) 0.047(4) 0.148(6) 0.036(4) 0.003(4) 0.003(3)
C3C 0.048(4) 0.052(4) 0.277(10) 0.047(5) 0.012(5) 0.013(3)
C4C 0.056(4) 0.068(5) 0.235(9) 0.058(5) 0.007(5) 0.014(4)
C5C 0.081(5) 0.053(4) 0.171(7) 0.057(4) 0.018(5) 0.023(4)
C6C 0.054(4) 0.059(4) 0.137(6) 0.039(4) -0.004(4) 0.012(3)
C7C 0.067(4) 0.045(4) 0.070(4) 0.016(3) -0.006(3) 0.002(3)
C8C 0.060(4) 0.036(3) 0.065(4) 0.017(3) -0.005(3) 0.003(3)
C9C 0.057(3) 0.055(4) 0.090(4) 0.036(3) 0.005(3) 0.020(3)
C10C 0.063(4) 0.032(3) 0.077(4) 0.017(3) -0.002(3) -0.002(3)
C11C 0.069(4) 0.045(3) 0.065(4) 0.017(3) 0.006(3) 0.020(3)
C12C 0.071(4) 0.034(3) 0.057(4) 0.014(3) 0.004(3) 0.009(3)
C13C 0.073(4) 0.041(3) 0.050(4) 0.017(3) 0.019(3) -0.005(3)
C14C 0.074(4) 0.053(4) 0.045(3) 0.016(3) 0.008(3) 0.016(3)
C15C 0.067(4) 0.047(4) 0.063(4) 0.001(3) 0.006(4) 0.001(3)
C16C 0.083(5) 0.060(4) 0.081(5) 0.020(4) 0.010(4) 0.010(4)
C17C 0.102(6) 0.054(4) 0.080(5) 0.008(4) 0.010(4) -0.014(4)
C18C 0.089(5) 0.094(5) 0.078(5) 0.022(4) -0.025(4) 0.007(4)
C19C 0.081(5) 0.055(4) 0.078(5) 0.012(4) 0.008(4) 0.004(3)
N1C 0.059(3) 0.045(3) 0.079(3) 0.023(3) 0.013(3) 0.007(2)
N2C 0.042(3) 0.040(3) 0.092(4) 0.024(3) 0.003(2) 0.007(2)
N3C 0.071(3) 0.034(3) 0.053(3) 0.011(2) 0.004(3) 0.007(2)
N4C 0.050(3) 0.048(3) 0.046(3) 0.015(2) -0.001(2) 0.005(2)
O1C 0.056(2) 0.044(2) 0.166(4) 0.038(3) 0.017(3) 0.0129(19)
O2C 0.050(2) 0.040(2) 0.104(3) 0.031(2) 0.014(2) 0.0072(18)
O3C 0.061(2) 0.051(2) 0.084(3) 0.030(2) 0.011(2) 0.0110(19)
O4C 0.065(2) 0.046(2) 0.066(2) 0.0220(19) -0.005(2) 0.0112(19)
O5C 0.064(2) 0.053(2) 0.095(3) 0.027(2) -0.004(2) 0.012(2)
O6C 0.086(3) 0.042(2) 0.085(3) 0.022(2) 0.006(2) 0.011(2)
Cl1D 0.312(4) 0.145(2) 0.0982(17) 0.0091(15) -0.063(2) 0.071(2)
Cl2D 0.1099(17) 0.173(2) 0.239(3) 0.016(2) 0.0664(19) -0.0319(16)
C1D 0.097(5) 0.050(4) 0.071(5) 0.018(4) -0.011(4) 0.011(4)
C2D 0.104(5) 0.069(5) 0.093(6) 0.025(5) -0.027(5) 0.011(4)
C3D 0.144(7) 0.062(4) 0.089(5) 0.018(4) -0.031(5) 0.016(4)
C4D 0.144(7) 0.090(6) 0.124(7) 0.040(5) -0.044(6) 0.031(5)
C5D 0.174(8) 0.091(6) 0.072(5) 0.015(5) -0.038(5) 0.030(5)
C6D 0.115(6) 0.074(5) 0.088(6) 0.017(5) -0.005(5) 0.011(4)
C7D 0.085(5) 0.043(4) 0.073(5) 0.009(4) -0.027(4) -0.005(3)
C8D 0.046(4) 0.054(4) 0.110(6) 0.035(4) -0.005(4) 0.007(3)
C9D 0.073(4) 0.075(4) 0.095(5) 0.049(4) 0.001(4) 0.004(3)
C10D 0.077(4) 0.048(4) 0.090(5) 0.021(4) -0.007(4) 0.008(3)
C11D 0.084(4) 0.093(5) 0.063(4) 0.039(4) 0.017(4) 0.034(4)
C12D 0.061(4) 0.070(4) 0.068(4) 0.028(4) 0.013(4) 0.014(4)
C13D 0.061(4) 0.054(4) 0.080(5) 0.023(4) -0.002(4) 0.019(3)
C14D 0.058(4) 0.069(4) 0.093(5) 0.019(4) 0.015(4) 0.024(4)
C15D 0.047(4) 0.080(5) 0.107(6) 0.022(4) 0.009(4) 0.003(4)
C16D 0.096(6) 0.099(6) 0.153(7) 0.008(5) 0.062(6) 0.022(5)
C17D 0.116(8) 0.161(9) 0.155(9) 0.043(7) 0.053(7) 0.040(7)
C18D 0.071(5) 0.093(6) 0.151(8) 0.027(5) 0.033(5) 0.004(4)
C19D 0.087(5) 0.078(5) 0.116(6) 0.005(4) 0.021(5) 0.012(4)
N1D 0.081(4) 0.041(3) 0.078(4) 0.016(3) -0.013(3) 0.009(3)
N2D 0.069(3) 0.051(3) 0.065(4) 0.008(3) -0.010(3) 0.005(3)
N3D 0.065(3) 0.064(3) 0.090(4) 0.031(3) 0.017(3) 0.024(3)
N4D 0.052(3) 0.052(3) 0.089(4) 0.020(3) 0.010(3) 0.006(3)
O1D 0.124(4) 0.078(3) 0.087(3) 0.019(3) -0.023(3) 0.032(3)
O2D 0.098(3) 0.055(3) 0.073(3) 0.001(2) -0.019(2) 0.014(2)
O3D 0.087(3) 0.053(2) 0.077(3) 0.024(2) 0.007(2) 0.016(2)
O4D 0.081(3) 0.058(3) 0.081(3) 0.022(2) 0.012(2) 0.007(2)
O5D 0.064(3) 0.071(3) 0.091(3) 0.012(3) 0.015(2) 0.013(2)
O6D 0.070(3) 0.091(3) 0.105(3) 0.012(3) 0.020(3) 0.015(2)
Cl1E 0.165(2) 0.165(2) 0.269(3) 0.090(2) 0.132(2) 0.0876(19)
Cl2E 0.172(2) 0.0778(14) 0.285(3) 0.0869(18) -0.030(2) 0.0058(14)
C1E 0.092(5) 0.059(4) 0.052(4) 0.016(3) -0.001(4) 0.010(4)
C2E 0.105(5) 0.062(4) 0.047(4) 0.011(3) -0.002(4) 0.035(4)
C3E 0.114(6) 0.072(5) 0.080(5) 0.011(4) -0.004(4) 0.040(4)
C4E 0.149(8) 0.086(6) 0.095(6) 0.024(5) 0.018(6) 0.066(6)
C5E 0.127(7) 0.105(6) 0.111(6) 0.051(5) 0.045(5) 0.040(6)
C6E 0.100(5) 0.084(5) 0.085(5) 0.033(4) 0.024(4) 0.040(4)
C7E 0.076(5) 0.056(4) 0.046(4) 0.017(3) -0.009(3) 0.019(4)
C8E 0.078(4) 0.047(4) 0.058(4) 0.025(3) 0.004(4) 0.015(4)
C9E 0.083(4) 0.064(4) 0.049(4) 0.014(3) 0.011(3) 0.015(3)
C10E 0.089(4) 0.044(3) 0.080(4) 0.016(3) 0.000(4) 0.020(3)
C11E 0.070(4) 0.051(4) 0.110(5) 0.031(4) 0.008(4) 0.008(3)
C12E 0.078(5) 0.043(4) 0.088(5) 0.016(4) 0.017(4) 0.028(3)
C13E 0.078(5) 0.054(4) 0.097(5) 0.006(4) 0.007(4) 0.014(4)
C14E 0.076(5) 0.047(4) 0.103(5) 0.022(4) 0.007(4) 0.016(4)
C15E 0.082(5) 0.051(4) 0.119(6) 0.015(4) 0.003(4) 0.019(4)
C16E 0.076(5) 0.042(4) 0.212(9) 0.011(5) -0.008(5) 0.011(4)
C17E 0.098(6) 0.061(5) 0.218(9) 0.024(5) -0.012(6) 0.010(4)
C18E 0.089(5) 0.069(5) 0.159(7) 0.036(5) 0.016(5) 0.011(4)
C19E 0.083(5) 0.059(4) 0.132(6) 0.027(4) 0.006(4) 0.011(4)
N1E 0.072(3) 0.053(3) 0.043(3) 0.012(2) -0.003(3) 0.016(3)
N2E 0.089(4) 0.044(3) 0.054(3) 0.016(2) -0.003(3) 0.015(3)
N3E 0.068(3) 0.039(3) 0.095(4) 0.015(3) 0.004(3) 0.003(3)
N4E 0.080(4) 0.042(3) 0.093(4) 0.013(3) -0.007(3) 0.012(3)
O1E 0.106(3) 0.056(2) 0.089(3) 0.025(2) -0.001(3) 0.030(2)
O2E 0.071(3) 0.064(3) 0.094(3) 0.025(2) 0.009(2) 0.018(2)
O3E 0.082(3) 0.051(2) 0.062(2) 0.022(2) 0.000(2) 0.006(2)
O4E 0.091(3) 0.056(3) 0.075(3) 0.015(2) -0.013(3) 0.012(2)
O5E 0.077(3) 0.056(3) 0.103(3) 0.014(2) -0.015(3) 0.013(2)
O6E 0.084(3) 0.058(3) 0.162(4) 0.032(3) -0.034(3) -0.002(2)
C1T 0.184(8) 0.205(8) 0.202(8) 0.074(7) -0.006(6) 0.036(7)
C2T 0.151(7) 0.134(6) 0.169(7) 0.035(5) -0.033(6) -0.040(5)
C3T 0.275(10) 0.219(9) 0.289(10) 0.105(8) -0.022(8) 0.041(8)
C4T 0.360(13) 0.335(13) 0.383(13) 0.128(9) -0.005(9) 0.052(9)
C5T 0.261(10) 0.260(10) 0.295(11) 0.085(8) -0.007(8) 0.016(8)
N1T 0.097(4) 0.097(4) 0.100(4) 0.028(3) -0.008(3) 0.034(3)
C1V 0.376(17) 0.339(16) 0.246(14) 0.088(12) -0.013(12) 0.121(14)
C2V 0.314(15) 0.325(15) 0.290(14) 0.146(12) 0.047(12) -0.059(12)
C3V 0.282(12) 0.276(12) 0.266(12) 0.103(8) 0.045(9) 0.012(9)
N1V 0.174(7) 0.246(8) 0.179(7) 0.052(6) 0.027(6) 0.003(7)
O1V 0.123(4) 0.106(4) 0.124(4) 0.005(3) 0.006(3) -0.010(3)
C1S 0.63(2) 0.63(2) 0.63(2) 0.253(13) 0.065(10) 0.087(10)
C2S 0.86(4) 0.86(4) 0.85(4) 0.340(17) 0.089(11) 0.111(11)
C3S 0.488(18) 0.478(18) 0.504(18) 0.184(11) 0.064(10) 0.076(10)
C4S 0.220(9) 0.276(10) 0.290(10) 0.072(7) 0.038(8) 0.069(8)
C5S 0.66(3) 0.66(3) 0.65(3) 0.264(14) 0.042(10) 0.092(11)
N1S 0.106(4) 0.079(4) 0.103(4) 0.017(3) 0.003(3) 0.026(3)
C1W 0.278(13) 0.368(15) 0.287(14) 0.199(12) 0.043(11) -0.111(11)
C2W 0.329(16) 0.398(17) 0.283(15) 0.122(13) 0.023(13) 0.003(14)
C3W 0.439(18) 0.452(18) 0.443(18) 0.166(11) 0.021(10) 0.061(10)
N1W 0.246(8) 0.246(8) 0.168(7) 0.032(6) 0.077(6) 0.059(7)
O1W 0.142(4) 0.105(3) 0.089(3) 0.049(3) -0.041(3) 0.009(3)
C1X 0.294(14) 0.161(10) 0.308(15) 0.030(10) 0.025(11) 0.066(10)
C2X 0.449(19) 0.51(2) 0.369(18) 0.229(15) 0.103(15) 0.164(16)
C3X 0.278(10) 0.218(9) 0.229(10) 0.128(8) 0.003(8) 0.046(8)
N1X 0.275(9) 0.204(8) 0.134(6) 0.032(6) -0.010(6) 0.042(7)
O1X 0.157(4) 0.061(3) 0.114(4) 0.035(3) 0.082(3) 0.031(3)
N1U 0.276(10) 0.296(10) 0.272(9) 0.092(8) 0.026(8) 0.080(8)
O1F 0.087(3) 0.082(3) 0.157(4) 0.074(3) 0.024(3) 0.012(2)
O2F 0.176(5) 0.088(3) 0.106(4) 0.003(3) 0.006(4) 0.004(3)
O3F 0.127(4) 0.118(4) 0.146(4) 0.061(3) -0.003(3) 0.039(3)
O4F 0.197(6) 0.122(4) 0.118(4) -0.019(3) -0.003(4) 0.072(4)
O1U 0.112(4) 0.097(3) 0.132(4) 0.027(3) 0.005(3) 0.033(3)
C1U 0.443(18) 0.310(15) 0.151(10) 0.071(10) 0.085(11) 0.027(14)
C3U 0.437(19) 0.476(19) 0.447(19) 0.159(11) 0.039(10) 0.070(10)
C2U 0.55(3) 0.55(2) 0.53(2) 0.231(18) -0.020(17) 0.087(18)

loop_
_atom_type_symbol
_atom_type_description
_atom_type_scat_dispersion_real
_atom_type_scat_dispersion_imag
_atom_type_scat_source
C C 0.0033 0.0016 'International Tables Vol C Tables 4.2.6.8 and 6.1.1.4'
H H 0.0000 0.0000 'International Tables Vol C Tables 4.2.6.8 and 6.1.1.4'
N N 0.0061 0.0033 'International Tables Vol C Tables 4.2.6.8 and 6.1.1.4'
O O 0.0106 0.0060 'International Tables Vol C Tables 4.2.6.8 and 6.1.1.4'
Cl Cl 0.1484 0.1585 'International Tables Vol C Tables 4.2.6.8 and 6.1.1.4'
Mn Mn 0.3368 0.7283 'International Tables Vol C Tables 4.2.6.8 and 6.1.1.4'

loop_
_geom_angle_atom_site_label_1
_geom_angle_atom_site_label_2
_geom_angle_atom_site_label_3
_geom_angle
O1A Mn1 O3A 171.52(19)
O1A Mn1 N1A 91.6(2)
O3A Mn1 N1A 79.87(19)
O1A Mn1 O5B 93.16(19)
O3A Mn1 O5B 95.33(17)
N1A Mn1 O5B 175.2(2)
O1A Mn1 N3B 92.99(18)
O3A Mn1 N3B 89.40(15)
N1A Mn1 N3B 105.45(18)
O5B Mn1 N3B 74.69(16)
O1A Mn1 N1S 90.2(2)
O3A Mn1 N1S 90.11(18)
N1A Mn1 N1S 92.65(19)
O5B Mn1 N1S 86.95(17)
N3B Mn1 N1S 161.50(19)
O6B Mn2 O4B 169.82(16)
O6B Mn2 N4B 90.05(17)
O4B Mn2 N4B 80.05(17)
O6B Mn2 O2C 100.88(15)
O4B Mn2 O2C 88.87(16)
N4B Mn2 O2C 168.53(17)
O6B Mn2 O1F 91.17(16)
O4B Mn2 O1F 92.15(16)
N4B Mn2 O1F 95.67(16)
O2C Mn2 O1F 87.63(15)
O6B Mn2 N2C 92.59(16)
O4B Mn2 N2C 87.16(15)
N4B Mn2 N2C 101.73(17)
O2C Mn2 N2C 74.56(15)
O1F Mn2 N2C 162.19(15)
O1C Mn3 N1C 90.23(18)
O1C Mn3 O3C 169.45(17)
N1C Mn3 O3C 79.23(17)
O1C Mn3 O2B 98.55(16)
N1C Mn3 O2B 170.78(17)
O3C Mn3 O2B 92.01(16)
O1C Mn3 O2F 91.49(19)
N1C Mn3 O2F 96.85(18)
O3C Mn3 O2F 89.31(17)
O2B Mn3 O2F 85.80(17)
O1C Mn3 N2B 98.57(16)
N1C Mn3 N2B 102.61(18)
O3C Mn3 N2B 84.36(15)
O2B Mn3 N2B 73.41(17)
O2F Mn3 N2B 157.98(18)
O1B Mn4 O3B 170.62(17)
O1B Mn4 N1B 90.50(19)
O3B Mn4 N1B 80.13(18)
O1B Mn4 O5C 92.50(17)
O3B Mn4 O5C 96.88(16)
N1B Mn4 O5C 176.93(19)
O1B Mn4 O1U 92.26(19)
O3B Mn4 O1U 88.17(17)
N1B Mn4 O1U 94.70(16)
O5C Mn4 O1U 85.83(16)
O1B Mn4 N3C 92.50(17)
O3B Mn4 N3C 90.33(15)
N1B Mn4 N3C 105.11(16)
O5C Mn4 N3C 74.13(15)
O1U Mn4 N3C 159.58(16)
O6C Mn5 N4C 90.29(17)
O6C Mn5 O4C 169.45(15)
N4C Mn5 O4C 80.11(16)
O6C Mn5 O5A 96.14(16)
N4C Mn5 O5A 167.29(17)
O4C Mn5 O5A 94.13(15)
O6C Mn5 O1X 97.81(16)
N4C Mn5 O1X 88.88(16)
O4C Mn5 O1X 86.44(15)
O5A Mn5 O1X 79.41(17)
O6C Mn5 N3A 89.99(15)
N4C Mn5 N3A 118.72(16)
O4C Mn5 N3A 90.82(14)
O5A Mn5 N3A 72.37(15)
O1X Mn5 N3A 151.38(16)
O6A Mn6 O4A 171.26(19)
O6A Mn6 N4A 92.2(2)
O4A Mn6 N4A 79.06(18)
O6A Mn6 O5D 92.46(19)
O4A Mn6 O5D 96.26(17)
N4A Mn6 O5D 175.32(18)
O6A Mn6 N3D 92.65(18)
O4A Mn6 N3D 89.17(16)
N4A Mn6 N3D 104.76(18)
O5D Mn6 N3D 74.72(17)
O6A Mn6 N1T 89.8(2)
O4A Mn6 N1T 91.22(18)
N4A Mn6 N1T 93.68(18)
O5D Mn6 N1T 86.64(18)
N3D Mn6 N1T 161.28(19)
O6D Mn7 O4D 170.03(18)
O6D Mn7 N4D 89.9(2)
O4D Mn7 N4D 80.30(18)
O6D Mn7 O5E 100.66(18)
O4D Mn7 O5E 89.02(17)
N4D Mn7 O5E 169.19(19)
O6D Mn7 O3F 91.02(19)
O4D Mn7 O3F 91.80(17)
N4D Mn7 O3F 94.66(18)
O5E Mn7 O3F 87.32(18)
O6D Mn7 N3E 92.38(18)
O4D Mn7 N3E 87.73(16)
N4D Mn7 N3E 102.19(18)
O5E Mn7 N3E 75.49(17)
O3F Mn7 N3E 162.81(17)
O6E Mn8 O4E 169.76(19)
O6E Mn8 N4E 89.9(2)
O4E Mn8 N4E 79.9(2)
O6E Mn8 O2D 98.31(17)
O4E Mn8 O2D 91.91(18)
N4E Mn8 O2D 171.49(19)
O6E Mn8 O4F 91.8(2)
O4E Mn8 O4F 89.31(19)
N4E Mn8 O4F 95.62(19)
O2D Mn8 O4F 86.42(19)
O6E Mn8 N2D 98.47(18)
O4E Mn8 N2D 83.86(16)
N4E Mn8 N2D 102.89(19)
O2D Mn8 N2D 73.79(17)
O4F Mn8 N2D 158.8(2)
O1D Mn9 O3D 170.34(18)
O1D Mn9 N1D 89.9(2)
O3D Mn9 N1D 80.49(19)
O1D Mn9 O2E 92.68(17)
O3D Mn9 O2E 96.91(16)
N1D Mn9 O2E 177.4(2)
O1D Mn9 O1V 91.9(2)
O3D Mn9 O1V 90.02(19)
N1D Mn9 O1V 94.08(19)
O2E Mn9 O1V 86.12(18)
O1D Mn9 N2E 91.74(18)
O3D Mn9 N2E 89.76(15)
N1D Mn9 N2E 105.79(19)
O2E Mn9 N2E 73.86(17)
O1V Mn9 N2E 159.80(18)
O1E Mn10 O3E 169.15(18)
O1E Mn10 N1E 90.9(2)
O3E Mn10 N1E 79.10(18)
O1E Mn10 O2A 96.96(18)
O3E Mn10 O2A 93.67(17)
N1E Mn10 O2A 166.14(18)
O1E Mn10 O1W 98.26(16)
O3E Mn10 O1W 85.49(15)
N1E Mn10 O1W 86.48(17)
O2A Mn10 O1W 81.13(17)
O1E Mn10 N2A 90.47(16)
O3E Mn10 N2A 90.75(15)
N1E Mn10 N2A 119.47(17)
O2A Mn10 N2A 72.02(17)
O1W Mn10 N2A 152.60(18)
O1A C1A C2A 124.9(5)
O1A C1A C6A 115.1(5)
C2A C1A C6A 120.0
C3A C2A C1A 120.0
C3A C2A C7A 115.9(5)
C1A C2A C7A 124.1(5)
C2A C3A C4A 120.0
C2A C3A H3A 120.0
C4A C3A H3A 120.0
C5A C4A C3A 120.0
C5A C4A Cl1A 121.4(5)
C3A C4A Cl1A 118.6(5)
C6A C5A C4A 120.0
C6A C5A H5A 120.0
C4A C5A H5A 120.0
C5A C6A C1A 120.0
C5A C6A H6A 120.0
C1A C6A H6A 120.0
O2A C7A N1A 121.1(6)
O2A C7A C2A 118.9(6)
N1A C7A C2A 120.0(7)
N2A C8A O3A 120.1(5)
N2A C8A C9A 124.0(6)
O3A C8A C9A 115.9(5)
C8A C9A C10A 115.9(5)
C8A C9A H9A1 108.3
C10A C9A H9A1 108.3
C8A C9A H9A2 108.3
C10A C9A H9A2 108.3
H9A1 C9A H9A2 107.4
C9A C10A C11A 114.5(4)
C9A C10A H10A 108.6
C11A C10A H10A 108.6
C9A C10A H10B 108.6
C11A C10A H10B 108.6
H10A C10A H10B 107.6
C12A C11A C10A 116.1(4)
C12A C11A H11A 108.3
C10A C11A H11A 108.3
C12A C11A H11B 108.3
C10A C11A H11B 108.3
H11A C11A H11B 107.4
O4A C12A N3A 120.9(5)
O4A C12A C11A 117.9(5)
N3A C12A C11A 120.9(6)
O5A C13A N4A 121.3(5)
O5A C13A C14A 118.6(6)
N4A C13A C14A 120.0(6)
C15A C14A C19A 121.0(6)
C15A C14A C13A 124.1(6)
C19A C14A C13A 114.9(6)
C14A C15A O6A 124.7(6)
C14A C15A C16A 119.1(7)
O6A C15A C16A 116.2(7)
C17A C16A C15A 121.5(7)
C17A C16A H16A 119.3
C15A C16A H16A 119.3
C16A C17A C18A 119.6(7)
C16A C17A H17A 120.2
C18A C17A H17A 120.2
C19A C18A C17A 119.9(7)
C19A C18A Cl2A 119.0(7)
C17A C18A Cl2A 121.1(7)
C18A C19A C14A 118.9(7)
C18A C19A H19A 120.6
C14A C19A H19A 120.6
C7A N1A N2A 114.9(5)
C7A N1A Mn1 130.0(5)
N2A N1A Mn1 114.8(3)
C8A N2A N1A 110.4(5)
C8A N2A Mn10 143.1(4)
N1A N2A Mn10 106.5(3)
C12A N3A N4A 108.3(5)
C12A N3A Mn5 146.0(4)
N4A N3A Mn5 105.3(3)
C13A N4A N3A 114.7(5)
C13A N4A Mn6 129.7(4)
N3A N4A Mn6 115.4(3)
C1A O1A Mn1 129.0(4)
C7A O2A Mn10 124.1(4)
C8A O3A Mn1 114.8(3)
C12A O4A Mn6 116.4(3)
C13A O5A Mn5 124.6(4)
C15A O6A Mn6 129.0(4)
C2B C1B C6B 120.0
C2B C1B C7B 123.9(4)
C6B C1B C7B 116.0(4)
O1B C2B C3B 116.2(4)
O1B C2B C1B 123.7(4)
C3B C2B C1B 120.0
C4B C3B C2B 120.0
C4B C3B H3B 120.0
C2B C3B H3B 120.0
C3B C4B C5B 120.0
C3B C4B H4B 120.0
C5B C4B H4B 120.0
C6B C5B C4B 120.0
C6B C5B Cl1B 121.7(4)
C4B C5B Cl1B 118.3(4)
C5B C6B C1B 120.0
C5B C6B H6B 120.0
C1B C6B H6B 120.0
O2B C7B N1B 120.5(5)
O2B C7B C1B 119.5(6)
N1B C7B C1B 119.9(5)
O3B C8B N2B 124.9(6)
O3B C8B C9B 116.6(6)
N2B C8B C9B 118.5(6)
C8B C9B C10B 112.7(5)
C8B C9B H9B1 109.1
C10B C9B H9B1 109.1
C8B C9B H9B2 109.1
C10B C9B H9B2 109.1
H9B1 C9B H9B2 107.8
C11B C10B C9B 112.1(5)
C11B C10B H10C 109.2
C9B C10B H10C 109.2
C11B C10B H10D 109.2
C9B C10B H10D 109.2
H10C C10B H10D 107.9
C12B C11B C10B 109.5(4)
C12B C11B H11C 109.8
C10B C11B H11C 109.8
C12B C11B H11D 109.8
C10B C11B H11D 109.8
H11C C11B H11D 108.2
O4B C12B N3B 123.8(5)
O4B C12B C11B 118.9(5)
N3B C12B C11B 116.8(5)
O5B C13B N4B 120.7(5)
O5B C13B C14B 120.0(5)
N4B C13B C14B 119.3(5)
C15B C14B C19B 120.0
C15B C14B C13B 124.2(4)
C19B C14B C13B 115.7(4)
O6B C15B C16B 116.5(3)
O6B C15B C14B 123.5(3)
C16B C15B C14B 120.0
C17B C16B C15B 120.0
C17B C16B H16B 120.0
C15B C16B H16B 120.0
C18B C17B C16B 120.0
C18B C17B H17B 120.0
C16B C17B H17B 120.0
C17B C18B C19B 120.0
C17B C18B Cl2B 118.5(3)
C19B C18B Cl2B 121.5(3)
C18B C19B C14B 120.0
C18B C19B H19B 120.0
C14B C19B H19B 120.0
C7B N1B N2B 114.6(4)
C7B N1B Mn4 131.0(4)
N2B N1B Mn4 114.3(3)
C8B N2B N1B 108.5(4)
C8B N2B Mn3 142.7(4)
N1B N2B Mn3 106.1(3)
C12B N3B N4B 108.3(4)
C12B N3B Mn1 142.1(4)
N4B N3B Mn1 109.6(3)
C13B N4B N3B 113.8(4)
C13B N4B Mn2 131.4(4)
N3B N4B Mn2 114.6(3)
C2B O1B Mn4 130.3(3)
C7B O2B Mn3 121.1(4)
C8B O3B Mn4 112.2(4)
C12B O4B Mn2 113.1(3)
C13B O5B Mn1 121.2(3)
C15B O6B Mn2 131.4(3)
C2C C1C C6C 120.0
C2C C1C C7C 124.0(4)
C6C C1C C7C 116.0(4)
O1C C2C C3C 115.1(3)
O1C C2C C1C 124.8(3)
C3C C2C C1C 120.0
C2C C3C C4C 120.0
C2C C3C H3C 120.0
C4C C3C H3C 120.0
C5C C4C C3C 120.0
C5C C4C H4C 120.0
C3C C4C H4C 120.0
C4C C5C C6C 120.0
C4C C5C Cl1C 119.9(3)
C6C C5C Cl1C 120.1(3)
C5C C6C C1C 120.0
C5C C6C H6C 120.0
C1C C6C H6C 120.0
O2C C7C N1C 121.9(5)
O2C C7C C1C 120.2(5)
N1C C7C C1C 117.8(5)
N2C C8C O3C 124.4(5)
N2C C8C C9C 119.3(5)
O3C C8C C9C 116.3(5)
C8C C9C C10C 112.2(4)
C8C C9C H9C1 109.2
C10C C9C H9C1 109.2
C8C C9C H9C2 109.2
C10C C9C H9C2 109.2
H9C1 C9C H9C2 107.9
C11C C10C C9C 112.5(4)
C11C C10C H10E 109.1
C9C C10C H10E 109.1
C11C C10C H10F 109.1
C9C C10C H10F 109.1
H10E C10C H10F 107.8
C12C C11C C10C 113.1(4)
C12C C11C H11E 109.0
C10C C11C H11E 109.0
C12C C11C H11F 109.0
C10C C11C H11F 109.0
H11E C11C H11F 107.8
N3C C12C O4C 121.6(5)
N3C C12C C11C 120.9(5)
O4C C12C C11C 117.5(5)
N4C C13C O5C 124.5(5)
N4C C13C C14C 119.2(5)
O5C C13C C14C 116.3(5)
C15C C14C C19C 120.0
C15C C14C C13C 123.1(4)
C19C C14C C13C 116.9(4)
O6C C15C C14C 123.9(3)
O6C C15C C16C 116.1(3)
C14C C15C C16C 120.0
C17C C16C C15C 120.0
C17C C16C H16C 120.0
C15C C16C H16C 120.0
C16C C17C C18C 120.0
C16C C17C H17C 120.0
C18C C17C H17C 120.0
C19C C18C C17C 120.0
C19C C18C Cl2C 120.6(3)
C17C C18C Cl2C 119.4(3)
C18C C19C C14C 120.0
C18C C19C H19C 120.0
C14C C19C H19C 120.0
C7C N1C N2C 113.3(4)
C7C N1C Mn3 130.8(4)
N2C N1C Mn3 115.5(3)
C8C N2C N1C 107.0(4)
C8C N2C Mn2 146.8(4)
N1C N2C Mn2 106.2(3)
C12C N3C N4C 110.1(4)
C12C N3C Mn4 141.6(3)
N4C N3C Mn4 108.1(3)
C13C N4C N3C 112.9(4)
C13C N4C Mn5 132.7(4)
N3C N4C Mn5 114.3(3)
C2C O1C Mn3 126.6(3)
C7C O2C Mn2 117.9(3)
C8C O3C Mn3 111.5(3)
C12C O4C Mn5 112.6(3)
C13C O5C Mn4 118.8(3)
C15C O6C Mn5 130.4(3)
C2D C1D C6D 120.0
C2D C1D C7D 122.9(5)
C6D C1D C7D 117.0(5)
O1D C2D C1D 123.8(4)
O1D C2D C3D 116.0(4)
C1D C2D C3D 120.0
C4D C3D C2D 120.0
C4D C3D H3D 120.0
C2D C3D H3D 120.0
C3D C4D C5D 120.0
C3D C4D H4D 120.0
C5D C4D H4D 120.0
C4D C5D C6D 120.0
C4D C5D Cl1D 120.4(4)
C6D C5D Cl1D 119.5(4)
C5D C6D C1D 120.0
C5D C6D H6D 120.0
C1D C6D H6D 120.0
N1D C7D O2D 123.1(6)
N1D C7D C1D 119.0(6)
O2D C7D C1D 117.9(6)
N2D C8D O3D 121.4(6)
N2D C8D C9D 123.8(6)
O3D C8D C9D 114.7(6)
C8D C9D C10D 115.8(5)
C8D C9D H9D1 108.3
C10D C9D H9D1 108.3
C8D C9D H9D2 108.3
C10D C9D H9D2 108.3
H9D1 C9D H9D2 107.4
C9D C10D C11D 114.3(5)
C9D C10D H10G 108.7
C11D C10D H10G 108.7
C9D C10D H10H 108.7
C11D C10D H10H 108.7
H10G C10D H10H 107.6
C12D C11D C10D 110.9(5)
C12D C11D H11G 109.5
C10D C11D H11G 109.5
C12D C11D H11H 109.5
C10D C11D H11H 109.5
H11G C11D H11H 108.0
N3D C12D O4D 122.4(5)
N3D C12D C11D 118.6(6)
O4D C12D C11D 118.1(6)
O5D C13D N4D 120.9(6)
O5D C13D C14D 118.7(6)
N4D C13D C14D 120.4(6)
C15D C14D C19D 120.0
C15D C14D C13D 123.2(5)
C19D C14D C13D 116.8(5)
O6D C15D C14D 124.9(4)
O6D C15D C16D 115.1(4)
C14D C15D C16D 120.0
C17D C16D C15D 120.0
C17D C16D H16D 120.0
C15D C16D H16D 120.0
C16D C17D C18D 120.0
C16D C17D H17D 120.0
C18D C17D H17D 120.0
C19D C18D C17D 120.0
C19D C18D Cl2D 120.6(4)
C17D C18D Cl2D 119.4(4)
C18D C19D C14D 120.0
C18D C19D H19D 120.0
C14D C19D H19D 120.0
C7D N1D N2D 113.1(5)
C7D N1D Mn9 132.4(5)
N2D N1D Mn9 114.4(4)
C8D N2D N1D 110.8(5)
C8D N2D Mn8 139.3(4)
N1D N2D Mn8 106.6(3)
C12D N3D N4D 110.1(5)
C12D N3D Mn6 141.1(4)
N4D N3D Mn6 108.7(3)
C13D N4D N3D 114.9(5)
C13D N4D Mn7 131.0(4)
N3D N4D Mn7 113.9(3)
C2D O1D Mn9 130.4(3)
C7D O2D Mn8 118.7(4)
C8D O3D Mn9 112.9(4)
C12D O4D Mn7 113.1(4)
C13D O5D Mn6 120.7(4)
C15D O6D Mn7 130.3(4)
C2E C1E C6E 120.0
C2E C1E C7E 122.1(5)
C6E C1E C7E 117.8(5)
O1E C2E C3E 115.0(4)
O1E C2E C1E 124.9(4)
C3E C2E C1E 120.0
C2E C3E C4E 120.0
C2E C3E H3E 120.0
C4E C3E H3E 120.0
C3E C4E C5E 120.0
C3E C4E H4E 120.0
C5E C4E H4E 120.0
C6E C5E C4E 120.0
C6E C5E Cl1E 119.8(4)
C4E C5E Cl1E 120.1(4)
C5E C6E C1E 120.0
C5E C6E H6E 120.0
C1E C6E H6E 120.0
O2E C7E N1E 123.3(5)
O2E C7E C1E 116.1(6)
N1E C7E C1E 120.7(6)
O3E C8E N2E 122.1(5)
O3E C8E C9E 119.9(6)
N2E C8E C9E 117.8(5)
C8E C9E C10E 113.2(4)
C8E C9E H9E1 108.9
C10E C9E H9E1 108.9
C8E C9E H9E2 108.9
C10E C9E H9E2 108.9
H9E1 C9E H9E2 107.8
C9E C10E C11E 113.0(5)
C9E C10E H10I 109.0
C11E C10E H10I 109.0
C9E C10E H10J 109.0
C11E C10E H10J 109.0
H10I C10E H10J 107.8
C12E C11E C10E 112.1(4)
C12E C11E H11I 109.2
C10E C11E H11I 109.2
C12E C11E H11J 109.2
C10E C11E H11J 109.2
H11I C11E H11J 107.9
O4E C12E N3E 124.8(6)
O4E C12E C11E 117.2(6)
N3E C12E C11E 118.0(6)
O5E C13E N4E 121.6(6)
O5E C13E C14E 118.7(6)
N4E C13E C14E 119.6(6)
C15E C14E C19E 120.0
C15E C14E C13E 123.4(5)
C19E C14E C13E 116.5(5)
O6E C15E C16E 115.5(4)
O6E C15E C14E 124.5(4)
C16E C15E C14E 120.0
C15E C16E C17E 120.0
C15E C16E H16E 120.0
C17E C16E H16E 120.0
C18E C17E C16E 120.0
C18E C17E H17E 120.0
C16E C17E H17E 120.0
C17E C18E C19E 120.0
C17E C18E Cl2E 119.2(3)
C19E C18E Cl2E 120.8(3)
C18E C19E C14E 120.0
C18E C19E H19E 120.0
C14E C19E H19E 120.0
C7E N1E N2E 113.4(5)
C7E N1E Mn10 131.2(4)
N2E N1E Mn10 115.1(4)
C8E N2E N1E 109.0(5)
C8E N2E Mn9 142.6(4)
N1E N2E Mn9 108.1(3)
C12E N3E N4E 106.8(5)
C12E N3E Mn7 147.5(4)
N4E N3E Mn7 105.6(3)
C13E N4E N3E 114.4(5)
C13E N4E Mn8 130.5(4)
N3E N4E Mn8 115.0(4)
C2E O1E Mn10 129.7(3)
C7E O2E Mn9 120.0(4)
C8E O3E Mn10 113.4(4)
C12E O4E Mn8 111.3(4)
C13E O5E Mn7 116.3(4)
C15E O6E Mn8 127.5(3)
C2T C1T N1T 120.0
C2T C1T H1T 120.0
N1T C1T H1T 120.0
C3T C2T C1T 120.0
C3T C2T H2T 120.0
C1T C2T H2T 120.0
C4T C3T C2T 120.0
C4T C3T H3T 120.0
C2T C3T H3T 120.0
C3T C4T C5T 120.0
C3T C4T H4T 120.0
C5T C4T H4T 120.0
N1T C5T C4T 120.0
N1T C5T H5T 120.0
C4T C5T H5T 120.0
C5T N1T C1T 120.0
C5T N1T Mn6 115.4(4)
C1T N1T Mn6 124.6(4)
N1V C1V H1V1 108.7
N1V C1V H1V2 109.2
H1V1 C1V H1V2 109.5
N1V C1V H1V3 110.5
H1V1 C1V H1V3 109.5
H1V2 C1V H1V3 109.5
N1V C2V H2V1 110.8
N1V C2V H2V2 109.0
H2V1 C2V H2V2 109.5
N1V C2V H2V3 108.5
H2V1 C2V H2V3 109.5
H2V2 C2V H2V3 109.5
O1V C3V N1V 132.6(12)
O1V C3V H3V 113.7
N1V C3V H3V 113.7
C3V N1V C1V 116.4(8)
C3V N1V C2V 110.8(8)
C1V N1V C2V 132.8(12)
C3V O1V Mn9 142.2(10)
C2S C1S N1S 120.0
C2S C1S H1S 120.0
N1S C1S H1S 120.0
C1S C2S C3S 120.0
C1S C2S H2S 120.0
C3S C2S H2S 120.0
C2S C3S C4S 120.0
C2S C3S H3S 120.0
C4S C3S H3S 120.0
C3S C4S C5S 120.0
C3S C4S H4S 120.0
C5S C4S H4S 120.0
N1S C5S C4S 120.0
N1S C5S H5S 120.0
C4S C5S H5S 120.0
C5S N1S C1S 120.0
C5S N1S Mn1 130.0(5)
C1S N1S Mn1 110.0(5)
N1W C1W H1W1 109.4
N1W C1W H1W2 109.5
H1W1 C1W H1W2 109.5
N1W C1W H1W3 109.5
H1W1 C1W H1W3 109.5
H1W2 C1W H1W3 109.5
N1W C2W H2W1 109.7
N1W C2W H2W2 109.1
H2W1 C2W H2W2 109.5
N1W C2W H2W3 109.6
H2W1 C2W H2W3 109.5
H2W2 C2W H2W3 109.5
O1W C3W N1W 126.8(9)
O1W C3W H3W 116.6
N1W C3W H3W 116.6
C3W N1W C1W 113.6(7)
C3W N1W C2W 112.3(8)
C1W N1W C2W 132.4(11)
C3W O1W Mn10 134.1(6)
N1X C1X H1X1 109.0
N1X C1X H1X2 109.3
H1X1 C1X H1X2 109.5
N1X C1X H1X3 110.2
H1X1 C1X H1X3 109.5
H1X2 C1X H1X3 109.5
N1X C2X H2X1 109.2
N1X C2X H2X2 109.1
H2X1 C2X H2X2 109.5
N1X C2X H2X3 110.1
H2X1 C2X H2X3 109.5
H2X2 C2X H2X3 109.5
O1X C3X N1X 121.7(9)
O1X C3X H3X 119.1
N1X C3X H3X 119.1
C1X N1X C3X 119.1(7)
C1X N1X C2X 126.5(11)
C3X N1X C2X 114.4(8)
C3X O1X Mn5 134.0(6)
C1U N1U C3U 106.8(10)
C1U N1U C2U 147.7(17)
C3U N1U C2U 105.5(10)
Mn2 O1F H1F1 155.6
H1F1 O1F H1F2 107.7
Mn3 O2F H2F1 162.7
H2F1 O2F H2F2 107.7
Mn7 O3F H3F1 147.4
Mn7 O3F H3F2 104.9
H3F1 O3F H3F2 107.7
Mn8 O4F H4F1 149.4
Mn8 O4F H4F2 102.0
H4F1 O4F H4F2 107.7
C3U O1U Mn4 137.4(10)
N1U C1U H1U1 108.3
N1U C1U H1U2 109.5
H1U1 C1U H1U2 109.5
N1U C1U H1U3 110.7
H1U1 C1U H1U3 109.5
H1U2 C1U H1U3 109.5
O1U C3U N1U 124.6(13)
O1U C3U H3U 117.7
N1U C3U H3U 117.7
N1U C2U H2U1 111.4
N1U C2U H2U2 108.4
H2U1 C2U H2U2 109.5
N1U C2U H2U3 108.7
H2U1 C2U H2U3 109.5
H2U2 C2U H2U3 109.5

loop_
_geom_bond_atom_site_label_1
_geom_bond_atom_site_label_2
_geom_bond_distance
Mn1 O1A 1.859(4)
Mn1 O3A 1.895(4)
Mn1 N1A 1.950(5)
Mn1 O5B 1.969(4)
Mn1 N3B 2.231(5)
Mn1 N1S 2.276(4)
Mn2 O6B 1.850(3)
Mn2 O4B 1.943(4)
Mn2 N4B 1.949(4)
Mn2 O2C 1.982(3)
Mn2 O1F 2.197(4)
Mn2 N2C 2.271(5)
Mn3 O1C 1.864(4)
Mn3 N1C 1.923(4)
Mn3 O3C 1.931(3)
Mn3 O2B 1.958(4)
Mn3 O2F 2.265(4)
Mn3 N2B 2.313(5)
Mn4 O1B 1.842(4)
Mn4 O3B 1.919(4)
Mn4 N1B 1.950(4)
Mn4 O5C 1.970(4)
Mn4 O1U 2.275(5)
Mn4 N3C 2.295(4)
Mn5 O6C 1.855(4)
Mn5 N4C 1.931(4)
Mn5 O4C 1.932(3)
Mn5 O5A 1.949(4)
Mn5 O1X 2.288(4)
Mn5 N3A 2.410(5)
Mn6 O6A 1.850(4)
Mn6 O4A 1.886(4)
Mn6 N4A 1.944(4)
Mn6 O5D 1.983(4)
Mn6 N3D 2.247(5)
Mn6 N1T 2.292(5)
Mn7 O6D 1.876(4)
Mn7 O4D 1.935(4)
Mn7 N4D 1.950(5)
Mn7 O5E 1.954(4)
Mn7 O3F 2.209(4)
Mn7 N3E 2.279(5)
Mn8 O6E 1.879(4)
Mn8 O4E 1.922(4)
Mn8 N4E 1.931(5)
Mn8 O2D 1.958(4)
Mn8 O4F 2.238(5)
Mn8 N2D 2.315(5)
Mn9 O1D 1.850(4)
Mn9 O3D 1.917(4)
Mn9 N1D 1.938(5)
Mn9 O2E 1.962(4)
Mn9 O1V 2.226(6)
Mn9 N2E 2.312(5)
Mn10 O1E 1.862(4)
Mn10 O3E 1.925(4)
Mn10 N1E 1.926(5)
Mn10 O2A 1.947(4)
Mn10 O1W 2.306(4)
Mn10 N2A 2.393(4)
Cl1A C4A 1.751(5)
Cl2A C18A 1.740(7)
C1A O1A 1.343(5)
C1A C2A 1.3900
C1A C6A 1.3900
C2A C3A 1.3900
C2A C7A 1.464(7)
C3A C4A 1.3900
C3A H3A 0.9500
C4A C5A 1.3900
C5A C6A 1.3900
C5A H5A 0.9500
C6A H6A 0.9500
C7A O2A 1.271(7)
C7A N1A 1.327(7)
C8A N2A 1.316(6)
C8A O3A 1.318(6)
C8A C9A 1.487(7)
C9A C10A 1.493(6)
C9A H9A1 0.9900
C9A H9A2 0.9900
C10A C11A 1.505(6)
C10A H10A 0.9900
C10A H10B 0.9900
C11A C12A 1.491(7)
C11A H11A 0.9900
C11A H11B 0.9900
C12A O4A 1.300(6)
C12A N3A 1.310(6)
C13A O5A 1.264(6)
C13A N4A 1.336(7)
C13A C14A 1.488(7)
C14A C15A 1.368(8)
C14A C19A 1.396(8)
C15A O6A 1.372(8)
C15A C16A 1.389(8)
C16A C17A 1.343(9)
C16A H16A 0.9500
C17A C18A 1.414(9)
C17A H17A 0.9500
C18A C19A 1.377(8)
C19A H19A 0.9500
N1A N2A 1.395(6)
N3A N4A 1.432(5)
Cl1B C5B 1.731(4)
Cl2B C18B 1.725(3)
C1B C2B 1.3900
C1B C6B 1.3900
C1B C7B 1.455(6)
C2B O1B 1.351(5)
C2B C3B 1.3900
C3B C4B 1.3900
C3B H3B 0.9500
C4B C5B 1.3900
C4B H4B 0.9500
C5B C6B 1.3900
C6B H6B 0.9500
C7B O2B 1.283(6)
C7B N1B 1.320(6)
C8B O3B 1.288(6)
C8B N2B 1.289(6)
C8B C9B 1.530(7)
C9B C10B 1.541(7)
C9B H9B1 0.9900
C9B H9B2 0.9900
C10B C11B 1.533(7)
C10B H10C 0.9900
C10B H10D 0.9900
C11B C12B 1.481(7)
C11B H11C 0.9900
C11B H11D 0.9900
C12B O4B 1.276(6)
C12B N3B 1.324(6)
C13B O5B 1.290(6)
C13B N4B 1.310(6)
C13B C14B 1.467(6)
C14B C15B 1.3900
C14B C19B 1.3900
C15B O6B 1.324(4)
C15B C16B 1.3900
C16B C17B 1.3900
C16B H16B 0.9500
C17B C18B 1.3900
C17B H17B 0.9500
C18B C19B 1.3900
C19B H19B 0.9500
N1B N2B 1.415(5)
N3B N4B 1.436(5)
Cl1C C5C 1.737(3)
Cl2C C18C 1.730(4)
C1C C2C 1.3900
C1C C6C 1.3900
C1C C7C 1.468(6)
C2C O1C 1.331(4)
C2C C3C 1.3900
C3C C4C 1.3900
C3C H3C 0.9500
C4C C5C 1.3900
C4C H4C 0.9500
C5C C6C 1.3900
C6C H6C 0.9500
C7C O2C 1.268(6)
C7C N1C 1.337(6)
C8C N2C 1.282(6)
C8C O3C 1.308(6)
C8C C9C 1.502(6)
C9C C10C 1.552(6)
C9C H9C1 0.9900
C9C H9C2 0.9900
C10C C11C 1.517(6)
C10C H10E 0.9900
C10C H10F 0.9900
C11C C12C 1.482(7)
C11C H11E 0.9900
C11C H11F 0.9900
C12C N3C 1.291(6)
C12C O4C 1.325(5)
C13C N4C 1.277(6)
C13C O5C 1.303(6)
C13C C14C 1.497(6)
C14C C15C 1.3900
C14C C19C 1.3900
C15C O6C 1.329(4)
C15C C16C 1.3900
C16C C17C 1.3900
C16C H16C 0.9500
C17C C18C 1.3900
C17C H17C 0.9500
C18C C19C 1.3900
C19C H19C 0.9500
N1C N2C 1.433(5)
N3C N4C 1.430(5)
Cl1D C5D 1.744(4)
Cl2D C18D 1.740(4)
C1D C2D 1.3900
C1D C6D 1.3900
C1D C7D 1.494(7)
C2D O1D 1.333(5)
C2D C3D 1.3900
C3D C4D 1.3900
C3D H3D 0.9500
C4D C5D 1.3900
C4D H4D 0.9500
C5D C6D 1.3900
C6D H6D 0.9500
C7D N1D 1.302(7)
C7D O2D 1.304(7)
C8D N2D 1.286(7)
C8D O3D 1.337(6)
C8D C9D 1.494(8)
C9D C10D 1.515(7)
C9D H9D1 0.9900
C9D H9D2 0.9900
C10D C11D 1.516(7)
C10D H10G 0.9900
C10D H10H 0.9900
C11D C12D 1.482(7)
C11D H11G 0.9900
C11D H11H 0.9900
C12D N3D 1.299(6)
C12D O4D 1.309(6)
C13D O5D 1.290(6)
C13D N4D 1.302(6)
C13D C14D 1.461(7)
C14D C15D 1.3900
C14D C19D 1.3900
C15D O6D 1.307(5)
C15D C16D 1.3900
C16D C17D 1.3900
C16D H16D 0.9500
C17D C18D 1.3900
C17D H17D 0.9500
C18D C19D 1.3900
C19D H19D 0.9500
N1D N2D 1.415(6)
N3D N4D 1.433(6)
Cl1E C5E 1.710(5)
Cl2E C18E 1.724(4)
C1E C2E 1.3900
C1E C6E 1.3900
C1E C7E 1.486(6)
C2E O1E 1.333(5)
C2E C3E 1.3900
C3E C4E 1.3900
C3E H3E 0.9500
C4E C5E 1.3900
C4E H4E 0.9500
C5E C6E 1.3900
C6E H6E 0.9500
C7E O2E 1.296(6)
C7E N1E 1.301(6)
C8E O3E 1.290(6)
C8E N2E 1.294(6)
C8E C9E 1.485(7)
C9E C10E 1.502(7)
C9E H9E1 0.9900
C9E H9E2 0.9900
C10E C11E 1.540(7)
C10E H10I 0.9900
C10E H10J 0.9900
C11E C12E 1.528(7)
C11E H11I 0.9900
C11E H11J 0.9900
C12E O4E 1.291(7)
C12E N3E 1.306(7)
C13E O5E 1.317(7)
C13E N4E 1.318(7)
C13E C14E 1.458(7)
C14E C15E 1.3900
C14E C19E 1.3900
C15E O6E 1.326(5)
C15E C16E 1.3900
C16E C17E 1.3900
C16E H16E 0.9500
C17E C18E 1.3900
C17E H17E 0.9500
C18E C19E 1.3900
C19E H19E 0.9500
N1E N2E 1.414(5)
N3E N4E 1.423(6)
C1T C2T 1.3900
C1T N1T 1.3900
C1T H1T 0.9500
C2T C3T 1.3900
C2T H2T 0.9500
C3T C4T 1.3900
C3T H3T 0.9500
C4T C5T 1.3900
C4T H4T 0.9500
C5T N1T 1.3900
C5T H5T 0.9500
C1V N1V 1.347(8)
C1V H1V1 0.9600
C1V H1V2 0.9600
C1V H1V3 0.9600
C2V N1V 1.412(8)
C2V H2V1 0.9600
C2V H2V2 0.9600
C2V H2V3 0.9600
C3V O1V 1.115(8)
C3V N1V 1.339(8)
C3V H3V 0.9500
C1S C2S 1.3900
C1S N1S 1.3900
C1S H1S 0.9500
C2S C3S 1.3900
C2S H2S 0.9500
C3S C4S 1.3900
C3S H3S 0.9500
C4S C5S 1.3900
C4S H4S 0.9500
C5S N1S 1.3900
C5S H5S 0.9500
C1W N1W 1.372(8)
C1W H1W1 0.9800
C1W H1W2 0.9800
C1W H1W3 0.9800
C2W N1W 1.384(8)
C2W H2W1 0.9800
C2W H2W2 0.9800
C2W H2W3 0.9800
C3W O1W 1.194(8)
C3W N1W 1.365(9)
C3W H3W 0.9500
C1X N1X 1.363(8)
C1X H1X1 0.9600
C1X H1X2 0.9600
C1X H1X3 0.9600
C2X N1X 1.413(8)
C2X H2X1 0.9599
C2X H2X2 0.9601
C2X H2X3 0.9600
C3X O1X 1.148(8)
C3X N1X 1.389(8)
C3X H3X 0.9500
N1U C1U 1.366(9)
N1U C3U 1.371(9)
N1U C2U 1.381(9)
O1F H1F1 0.8201
O1F H1F2 0.8200
O2F H2F1 0.8200
O2F H2F2 0.8199
O3F H3F1 0.8200
O3F H3F2 0.8200
O4F H4F1 0.8200
O4F H4F2 0.8199
O1U C3U 1.214(9)
C1U H1U1 0.9600
C1U H1U2 0.9600
C1U H1U3 0.9600
C3U H3U 0.9500
C2U H2U1 0.9600
C2U H2U2 0.9600
C2U H2U3 0.9600

loop_
_geom_torsion_atom_site_label_1
_geom_torsion_atom_site_label_2
_geom_torsion_atom_site_label_3
_geom_torsion_atom_site_label_4
_geom_torsion
O1A C1A C2A C3A 179.5(5)
C6A C1A C2A C3A 0.0
O1A C1A C2A C7A -1.7(6)
C6A C1A C2A C7A 178.8(5)
C1A C2A C3A C4A 0.0
C7A C2A C3A C4A -178.9(4)
C2A C3A C4A C5A 0.0
C2A C3A C4A Cl1A 178.2(4)
C3A C4A C5A C6A 0.0
Cl1A C4A C5A C6A -178.2(4)
C4A C5A C6A C1A 0.0
O1A C1A C6A C5A -179.6(5)
C2A C1A C6A C5A 0.0
C3A C2A C7A O2A -2.5(6)
C1A C2A C7A O2A 178.6(4)
C3A C2A C7A N1A 177.0(4)
C1A C2A C7A N1A -1.9(7)
N2A C8A C9A C10A 32.5(7)
O3A C8A C9A C10A -149.7(4)
C8A C9A C10A C11A 62.5(6)
C9A C10A C11A C12A 58.4(6)
C10A C11A C12A O4A -149.2(5)
C10A C11A C12A N3A 37.6(7)
O5A C13A C14A C15A 176.4(6)
N4A C13A C14A C15A -4.3(8)
O5A C13A C14A C19A -2.5(7)
N4A C13A C14A C19A 176.8(5)
C19A C14A C15A O6A 178.5(6)
C13A C14A C15A O6A -0.3(10)
C19A C14A C15A C16A -2.6(9)
C13A C14A C15A C16A 178.6(6)
C14A C15A C16A C17A 1.2(11)
O6A C15A C16A C17A -179.8(7)
C15A C16A C17A C18A -0.9(12)
C16A C17A C18A C19A 2.0(11)
C16A C17A C18A Cl2A -176.8(6)
C17A C18A C19A C14A -3.3(9)
Cl2A C18A C19A C14A 175.5(4)
C15A C14A C19A C18A 3.7(9)
C13A C14A C19A C18A -177.4(5)
O2A C7A N1A N2A -0.5(8)
C2A C7A N1A N2A 180.0(4)
O2A C7A N1A Mn1 -174.5(4)
C2A C7A N1A Mn1 6.0(8)
O3A C8A N2A N1A -2.8(6)
C9A C8A N2A N1A 175.0(4)
O3A C8A N2A Mn10 174.2(4)
C9A C8A N2A Mn10 -8.0(9)
C7A N1A N2A C8A -174.1(4)
Mn1 N1A N2A C8A 0.8(5)
C7A N1A N2A Mn10 7.8(5)
Mn1 N1A N2A Mn10 -177.30(18)
O4A C12A N3A N4A 0.7(7)
C11A C12A N3A N4A 173.7(4)
O4A C12A N3A Mn5 171.4(4)
C11A C12A N3A Mn5 -15.6(9)
O5A C13A N4A N3A -0.5(7)
C14A C13A N4A N3A -179.8(4)
O5A C13A N4A Mn6 -174.3(4)
C14A C13A N4A Mn6 6.4(7)
C12A N3A N4A C13A -176.8(4)
Mn5 N3A N4A C13A 8.6(5)
C12A N3A N4A Mn6 -2.0(5)
Mn5 N3A N4A Mn6 -176.69(18)
C2A C1A O1A Mn1 1.0(7)
C6A C1A O1A Mn1 -179.4(3)
N1A Mn1 O1A C1A 1.7(5)
O5B Mn1 O1A C1A -178.6(5)
N3B Mn1 O1A C1A -103.8(5)
N1S Mn1 O1A C1A 94.4(5)
N1A C7A O2A Mn10 -10.2(8)
C2A C7A O2A Mn10 169.3(3)
N2A C8A O3A Mn1 3.5(6)
C9A C8A O3A Mn1 -174.4(3)
N1A Mn1 O3A C8A -2.2(3)
O5B Mn1 O3A C8A 178.2(3)
N3B Mn1 O3A C8A 103.7(3)
N1S Mn1 O3A C8A -94.8(3)
N3A C12A O4A Mn6 1.1(6)
C11A C12A O4A Mn6 -172.2(3)
N4A Mn6 O4A C12A -1.7(4)
O5D Mn6 O4A C12A 178.0(4)
N3D Mn6 O4A C12A 103.5(4)
N1T Mn6 O4A C12A -95.2(4)
N4A C13A O5A Mn5 -11.5(7)
C14A C13A O5A Mn5 167.7(3)
C14A C15A O6A Mn6 2.8(10)
C16A C15A O6A Mn6 -176.1(5)
N4A Mn6 O6A C15A -1.0(5)
O5D Mn6 O6A C15A 179.3(5)
N3D Mn6 O6A C15A -105.9(5)
N1T Mn6 O6A C15A 92.7(5)
C6B C1B C2B O1B -176.7(4)
C7B C1B C2B O1B 8.0(5)
C6B C1B C2B C3B 0.0
C7B C1B C2B C3B -175.3(4)
O1B C2B C3B C4B 177.0(4)
C1B C2B C3B C4B 0.0
C2B C3B C4B C5B 0.0
C3B C4B C5B C6B 0.0
C3B C4B C5B Cl1B -178.1(4)
C4B C5B C6B C1B 0.0
Cl1B C5B C6B C1B 178.0(4)
C2B C1B C6B C5B 0.0
C7B C1B C6B C5B 175.6(4)
C2B C1B C7B O2B -178.9(4)
C6B C1B C7B O2B 5.6(6)
C2B C1B C7B N1B -3.1(6)
C6B C1B C7B N1B -178.5(4)
O3B C8B C9B C10B -36.2(6)
N2B C8B C9B C10B 144.9(5)
C8B C9B C10B C11B -165.9(5)
C9B C10B C11B C12B 73.5(6)
C10B C11B C12B O4B -84.2(6)
C10B C11B C12B N3B 87.5(6)
O5B C13B C14B C15B -176.6(4)
N4B C13B C14B C15B 1.9(6)
O5B C13B C14B C19B 2.4(6)
N4B C13B C14B C19B -179.1(4)
C19B C14B C15B O6B -179.9(4)
C13B C14B C15B O6B -1.0(5)
C19B C14B C15B C16B 0.0
C13B C14B C15B C16B 179.0(4)
O6B C15B C16B C17B 179.9(4)
C14B C15B C16B C17B 0.0
C15B C16B C17B C18B 0.0
C16B C17B C18B C19B 0.0
C16B C17B C18B Cl2B -178.5(4)
C17B C18B C19B C14B 0.0
Cl2B C18B C19B C14B 178.4(4)
C15B C14B C19B C18B 0.0
C13B C14B C19B C18B -179.0(4)
O2B C7B N1B N2B -5.7(7)
C1B C7B N1B N2B 178.4(4)
O2B C7B N1B Mn4 176.6(3)
C1B C7B N1B Mn4 0.8(7)
O3B C8B N2B N1B -2.1(7)
C9B C8B N2B N1B 176.7(4)
O3B C8B N2B Mn3 155.2(4)
C9B C8B N2B Mn3 -26.0(9)
C7B N1B N2B C8B -177.0(5)
Mn4 N1B N2B C8B 1.0(5)
C7B N1B N2B Mn3 17.1(5)
Mn4 N1B N2B Mn3 -164.89(18)
O4B C12B N3B N4B 1.9(7)
C11B C12B N3B N4B -169.3(4)
O4B C12B N3B Mn1 -177.4(4)
C11B C12B N3B Mn1 11.3(9)
O5B C13B N4B N3B 2.8(7)
C14B C13B N4B N3B -175.6(4)
O5B C13B N4B Mn2 177.2(4)
C14B C13B N4B Mn2 -1.3(7)
C12B N3B N4B C13B 177.3(5)
Mn1 N3B N4B C13B -3.2(5)
C12B N3B N4B Mn2 1.9(5)
Mn1 N3B N4B Mn2 -178.50(18)
C3B C2B O1B Mn4 172.3(3)
C1B C2B O1B Mn4 -10.8(6)
N1B Mn4 O1B C2B 6.9(5)
O5C Mn4 O1B C2B -173.8(4)
O1U Mn4 O1B C2B -87.8(5)
N3C Mn4 O1B C2B 112.0(4)
N1B C7B O2B Mn3 -12.9(7)
C1B C7B O2B Mn3 163.0(3)
N2B C8B O3B Mn4 2.2(7)
C9B C8B O3B Mn4 -176.7(3)
N3B C12B O4B Mn2 -4.8(7)
C11B C12B O4B Mn2 166.3(4)
N4B C13B O5B Mn1 -0.9(7)
C14B C13B O5B Mn1 177.6(3)
C16B C15B O6B Mn2 179.3(3)
C14B C15B O6B Mn2 -0.8(5)
O4B Mn2 O6B C15B 14.5(12)
N4B Mn2 O6B C15B 1.1(4)
O2C Mn2 O6B C15B 177.6(4)
O1F Mn2 O6B C15B -94.6(4)
N2C Mn2 O6B C15B 102.9(4)
C6C C1C C2C O1C 178.8(5)
C7C C1C C2C O1C 0.1(5)
C6C C1C C2C C3C 0.0
C7C C1C C2C C3C -178.7(5)
O1C C2C C3C C4C -178.9(4)
C1C C2C C3C C4C 0.0
C2C C3C C4C C5C 0.0
C3C C4C C5C C6C 0.0
C3C C4C C5C Cl1C -179.6(4)
C4C C5C C6C C1C 0.0
Cl1C C5C C6C C1C 179.6(4)
C2C C1C C6C C5C 0.0
C7C C1C C6C C5C 178.8(4)
C2C C1C C7C O2C 171.2(4)
C6C C1C C7C O2C -7.5(6)
C2C C1C C7C N1C -5.8(6)
C6C C1C C7C N1C 175.5(4)
N2C C8C C9C C10C -110.6(5)
O3C C8C C9C C10C 67.6(6)
C8C C9C C10C C11C -69.4(6)
C9C C10C C11C C12C -178.3(4)
C10C C11C C12C N3C -107.2(6)
C10C C11C C12C O4C 70.4(6)
N4C C13C C14C C15C 3.8(6)
O5C C13C C14C C15C -174.9(3)
N4C C13C C14C C19C -177.4(4)
O5C C13C C14C C19C 3.9(5)
C19C C14C C15C O6C -178.3(4)
C13C C14C C15C O6C 0.5(4)
C19C C14C C15C C16C 0.0
C13C C14C C15C C16C 178.8(4)
O6C C15C C16C C17C 178.4(4)
C14C C15C C16C C17C 0.0
C15C C16C C17C C18C 0.0
C16C C17C C18C C19C 0.0
C16C C17C C18C Cl2C 179.9(3)
C17C C18C C19C C14C 0.0
Cl2C C18C C19C C14C -179.9(3)
C15C C14C C19C C18C 0.0
C13C C14C C19C C18C -178.9(4)
O2C C7C N1C N2C 1.3(7)
C1C C7C N1C N2C 178.3(4)
O2C C7C N1C Mn3 173.7(4)
C1C C7C N1C Mn3 -9.4(7)
O3C C8C N2C N1C 0.8(7)
C9C C8C N2C N1C 178.8(4)
O3C C8C N2C Mn2 178.7(4)
C9C C8C N2C Mn2 -3.3(9)
C7C N1C N2C C8C 161.6(4)
Mn3 N1C N2C C8C -12.0(5)
C7C N1C N2C Mn2 -17.2(5)
Mn3 N1C N2C Mn2 169.21(19)
O4C C12C N3C N4C 1.2(7)
C11C C12C N3C N4C 178.7(4)
O4C C12C N3C Mn4 176.5(3)
C11C C12C N3C Mn4 -6.1(9)
O5C C13C N4C N3C -0.4(7)
C14C C13C N4C N3C -178.9(4)
O5C C13C N4C Mn5 176.7(3)
C14C C13C N4C Mn5 -1.9(7)
C12C N3C N4C C13C -174.8(4)
Mn4 N3C N4C C13C 8.3(5)
C12C N3C N4C Mn5 7.6(5)
Mn4 N3C N4C Mn5 -169.28(17)
C3C C2C O1C Mn3 -160.4(3)
C1C C2C O1C Mn3 20.7(6)
N1C Mn3 O1C C2C -25.8(4)
O3C Mn3 O1C C2C -23.1(13)
O2B Mn3 O1C C2C 157.1(4)
O2F Mn3 O1C C2C 71.1(4)
N2B Mn3 O1C C2C -128.6(4)
N1C C7C O2C Mn2 19.4(7)
C1C C7C O2C Mn2 -157.5(3)
N2C C8C O3C Mn3 10.4(6)
C9C C8C O3C Mn3 -167.7(3)
N3C C12C O4C Mn5 -9.4(6)
C11C C12C O4C Mn5 173.1(4)
N4C C13C O5C Mn4 -10.0(7)
C14C C13C O5C Mn4 168.6(3)
C14C C15C O6C Mn5 -7.0(5)
C16C C15C O6C Mn5 174.7(2)
N4C Mn5 O6C C15C 6.9(4)
O4C Mn5 O6C C15C -17.4(11)
O5A Mn5 O6C C15C 175.9(4)
O1X Mn5 O6C C15C 95.8(4)
N3A Mn5 O6C C15C -111.9(4)
C6D C1D C2D O1D -175.7(5)
C7D C1D C2D O1D 7.3(5)
C6D C1D C2D C3D 0.0
C7D C1D C2D C3D -177.0(5)
O1D C2D C3D C4D 176.1(5)
C1D C2D C3D C4D 0.0
C2D C3D C4D C5D 0.0
C3D C4D C5D C6D 0.0
C3D C4D C5D Cl1D -178.4(4)
C4D C5D C6D C1D 0.0
Cl1D C5D C6D C1D 178.4(4)
C2D C1D C6D C5D 0.0
C7D C1D C6D C5D 177.2(4)
C2D C1D C7D N1D 2.1(7)
C6D C1D C7D N1D -175.0(4)
C2D C1D C7D O2D -177.5(4)
C6D C1D C7D O2D 5.5(7)
N2D C8D C9D C10D 147.5(6)
O3D C8D C9D C10D -36.5(7)
C8D C9D C10D C11D -162.3(5)
C9D C10D C11D C12D 71.4(7)
C10D C11D C12D N3D 87.6(7)
C10D C11D C12D O4D -81.9(7)
O5D C13D C14D C15D -175.6(4)
N4D C13D C14D C15D 3.5(7)
O5D C13D C14D C19D 3.6(6)
N4D C13D C14D C19D -177.3(4)
C19D C14D C15D O6D 179.8(5)
C13D C14D C15D O6D -1.0(6)
C19D C14D C15D C16D 0.0
C13D C14D C15D C16D 179.2(4)
O6D C15D C16D C17D -179.8(5)
C14D C15D C16D C17D 0.0
C15D C16D C17D C18D 0.0
C16D C17D C18D C19D 0.0
C16D C17D C18D Cl2D -179.2(4)
C17D C18D C19D C14D 0.0
Cl2D C18D C19D C14D 179.2(4)
C15D C14D C19D C18D 0.0
C13D C14D C19D C18D -179.2(4)
O2D C7D N1D N2D -5.7(8)
C1D C7D N1D N2D 174.8(4)
O2D C7D N1D Mn9 176.6(4)
C1D C7D N1D Mn9 -2.9(8)
O3D C8D N2D N1D 0.2(7)
C9D C8D N2D N1D 175.9(5)
O3D C8D N2D Mn8 155.7(4)
C9D C8D N2D Mn8 -28.7(9)
C7D N1D N2D C8D -178.8(5)
Mn9 N1D N2D C8D -0.7(6)
C7D N1D N2D Mn8 17.6(5)
Mn9 N1D N2D Mn8 -164.3(2)
O4D C12D N3D N4D 0.0(8)
C11D C12D N3D N4D -169.0(4)
O4D C12D N3D Mn6 -177.0(4)
C11D C12D N3D Mn6 13.9(9)
O5D C13D N4D N3D 2.4(8)
C14D C13D N4D N3D -176.7(4)
O5D C13D N4D Mn7 176.7(4)
C14D C13D N4D Mn7 -2.3(8)
C12D N3D N4D C13D 178.7(5)
Mn6 N3D N4D C13D -3.2(5)
C12D N3D N4D Mn7 3.4(5)
Mn6 N3D N4D Mn7 -178.5(2)
C1D C2D O1D Mn9 -16.5(7)
C3D C2D O1D Mn9 167.6(3)
N1D Mn9 O1D C2D 12.5(5)
O2E Mn9 O1D C2D -167.7(5)
O1V Mn9 O1D C2D -81.5(5)
N2E Mn9 O1D C2D 118.3(5)
N1D C7D O2D Mn8 -13.3(8)
C1D C7D O2D Mn8 166.2(3)
N2D C8D O3D Mn9 0.4(6)
C9D C8D O3D Mn9 -175.7(4)
N3D C12D O4D Mn7 -3.5(7)
C11D C12D O4D Mn7 165.6(4)
N4D C13D O5D Mn6 0.0(7)
C14D C13D O5D Mn6 179.1(3)
C14D C15D O6D Mn7 -2.7(7)
C16D C15D O6D Mn7 177.1(3)
N4D Mn7 O6D C15D 3.0(5)
O5E Mn7 O6D C15D -179.1(5)
O3F Mn7 O6D C15D -91.6(5)
N3E Mn7 O6D C15D 105.2(5)
C6E C1E C2E O1E -178.1(4)
C7E C1E C2E O1E -0.2(5)
C6E C1E C2E C3E 0.0
C7E C1E C2E C3E 177.9(4)
O1E C2E C3E C4E 178.3(4)
C1E C2E C3E C4E 0.0
C2E C3E C4E C5E 0.0
C3E C4E C5E C6E 0.0
C3E C4E C5E Cl1E -178.1(4)
C4E C5E C6E C1E 0.0
Cl1E C5E C6E C1E 178.1(4)
C2E C1E C6E C5E 0.0
C7E C1E C6E C5E -178.0(4)
C2E C1E C7E O2E -175.4(3)
C6E C1E C7E O2E 2.6(6)
C2E C1E C7E N1E 5.7(6)
C6E C1E C7E N1E -176.4(4)
O3E C8E C9E C10E 70.7(7)
N2E C8E C9E C10E -104.8(6)
C8E C9E C10E C11E -176.1(5)
C9E C10E C11E C12E -69.4(7)
C10E C11E C12E O4E 66.4(7)
C10E C11E C12E N3E -112.6(6)
O5E C13E C14E C15E 173.2(4)
N4E C13E C14E C15E -8.0(8)
O5E C13E C14E C19E -4.1(7)
N4E C13E C14E C19E 174.8(5)
C19E C14E C15E O6E 179.1(5)
C13E C14E C15E O6E 2.0(6)
C19E C14E C15E C16E 0.0
C13E C14E C15E C16E -177.2(5)
O6E C15E C16E C17E -179.2(5)
C14E C15E C16E C17E 0.0
C15E C16E C17E C18E 0.0
C16E C17E C18E C19E 0.0
C16E C17E C18E Cl2E 179.5(4)
C17E C18E C19E C14E 0.0
Cl2E C18E C19E C14E -179.5(4)
C15E C14E C19E C18E 0.0
C13E C14E C19E C18E 177.4(5)
O2E C7E N1E N2E 1.3(7)
C1E C7E N1E N2E -179.9(4)
O2E C7E N1E Mn10 175.4(4)
C1E C7E N1E Mn10 -5.7(7)
O3E C8E N2E N1E 1.6(7)
C9E C8E N2E N1E 176.9(4)
O3E C8E N2E Mn9 174.4(4)
C9E C8E N2E Mn9 -10.3(9)
C7E N1E N2E C8E -177.9(5)
Mn10 N1E N2E C8E 7.0(5)
C7E N1E N2E Mn9 6.7(5)
Mn10 N1E N2E Mn9 -168.41(18)
O4E C12E N3E N4E -1.0(7)
C11E C12E N3E N4E 177.9(4)
O4E C12E N3E Mn7 -179.3(4)
C11E C12E N3E Mn7 -0.5(10)
O5E C13E N4E N3E -2.5(8)
C14E C13E N4E N3E 178.7(5)
O5E C13E N4E Mn8 173.0(4)
C14E C13E N4E Mn8 -5.8(9)
C12E N3E N4E C13E 165.9(5)
Mn7 N3E N4E C13E -15.0(5)
C12E N3E N4E Mn8 -10.2(5)
Mn7 N3E N4E Mn8 168.8(2)
C3E C2E O1E Mn10 176.2(3)
C1E C2E O1E Mn10 -5.6(6)
O3E Mn10 O1E C2E -18.3(12)
N1E Mn10 O1E C2E 4.7(4)
O2A Mn10 O1E C2E 173.3(4)
O1W Mn10 O1E C2E 91.3(4)
N2A Mn10 O1E C2E -114.8(4)
N1E C7E O2E Mn9 -10.9(7)
C1E C7E O2E Mn9 170.2(3)
N2E C8E O3E Mn10 -9.4(7)
C9E C8E O3E Mn10 175.4(4)
N3E C12E O4E Mn8 11.5(7)
C11E C12E O4E Mn8 -167.4(4)
N4E C13E O5E Mn7 23.0(8)
C14E C13E O5E Mn7 -158.2(4)
C16E C15E O6E Mn8 -162.8(3)
C14E C15E O6E Mn8 18.0(7)
O4E Mn8 O6E C15E -23.6(14)
N4E Mn8 O6E C15E -23.0(5)
O2D Mn8 O6E C15E 159.2(5)
O4F Mn8 O6E C15E 72.6(5)
N2D Mn8 O6E C15E -126.1(5)
C4T C5T N1T Mn6 -177.0(3)
C2T C1T N1T C5T 0.0
C2T C1T N1T Mn6 176.8(4)
O1V C3V N1V C1V 0.0(3)
O1V C3V N1V C2V 179.91(16)
N1V C3V O1V Mn9 177.0(5)
C4S C5S N1S Mn1 -179.9(5)
C2S C1S N1S C5S 0.0
C2S C1S N1S Mn1 179.9(4)
O1W C3W N1W C2W -166.9(10)
N1W C3W O1W Mn10 159.0(5)
N1X C3X O1X Mn5 -149.3(5)
Mn4 O1U C3U N1U -178.9(4)

loop_
_platon_squeeze_void_nr
_platon_squeeze_void_average_x
_platon_squeeze_void_average_y
_platon_squeeze_void_average_z
_platon_squeeze_void_volume
_platon_squeeze_void_count_electrons
_platon_squeeze_void_content
1 0.140 0.561 0.432 4898 1526 ' '
2 0.153 0.866 0.059 7 0 ' '
3 0.847 0.134 0.941 9 0 ' '
